data_1568306
loop_
_publ_author_name
'Bloch, Witold M.'
'Horiuchi, Shinnosuke'
'Holstein, Julian J.'
'Drechsler, Christoph'
'Wuttke, Axel'
'Hiller, Wolf'
'Mata, Ricardo A.'
'Clever, Guido H.'

_publ_section_title
;
 Maximized axial helicity in a Pd<sub>2</sub>L<sub>4</sub> cage: inverse
 guest size-dependent compression and mesocate isomerism.
;
_journal_issue 6
_journal_name_full 'Chemical science'
_journal_page_first 1524
_journal_page_last 1531
_journal_paper_doi 10.1039/d2sc06629g
_journal_volume 14
_journal_year 2023
_chemical_formula_sum 'C160 H124 B4 F16 N12 Pd2'
_chemical_formula_weight 2774.74
_chemical_properties_physical Air-sensitive
_space_group_crystal_system tetragonal
_space_group_IT_number 106
_space_group_name_Hall 'P 4c -2ab'
_space_group_name_H-M_alt 'P 42 b c'
_atom_sites_solution_hydrogens geom
_audit_creation_method SHELXL-2014/7
_audit_update_record
;
2018-06-22 deposited with the CCDC.	2023-01-13 downloaded from the CCDC.
;
_cell_angle_alpha 90
_cell_angle_beta 90
_cell_angle_gamma 90
_cell_formula_units_Z 8
_cell_length_a 30.0828(8)
_cell_length_b 30.0828(8)
_cell_length_c 29.4215(7)
_cell_measurement_reflns_used 149250
_cell_measurement_temperature 100(2)
_cell_measurement_theta_max 78.590
_cell_measurement_theta_min 2.077
_cell_volume 26625.7(12)
_computing_cell_refinement 'Bruker SAINT'
_computing_data_collection 'Bruker APEX2'
_computing_data_reduction 'Bruker SAINT'
_computing_molecular_graphics 'shelXle (Huebschle, 2014)'
_computing_publication_material 'enCIFer 1.3, CCDC, 2008'
_computing_structure_refinement 'SHELXL-2016/5 (Sheldrick, 2016)'
_computing_structure_solution 'SHELXT(G.M.Sheldrick,Acta Cryst.(2015)A71,3-8)'
_diffrn_ambient_temperature 100(2)
_diffrn_measured_fraction_theta_full 0.985
_diffrn_measured_fraction_theta_max 0.979
_diffrn_measurement_device_type 'Bruker D8 Venture CMOS with Photon 100'
_diffrn_measurement_method '\f and \w scans'
_diffrn_radiation_monochromator 'multilayer optics'
_diffrn_radiation_type CuK\a
_diffrn_radiation_wavelength 1.54178
_diffrn_reflns_av_R_equivalents 0.0353
_diffrn_reflns_av_unetI/netI 0.0267
_diffrn_reflns_Laue_measured_fraction_full 0.985
_diffrn_reflns_Laue_measured_fraction_max 0.979
_diffrn_reflns_limit_h_max 34
_diffrn_reflns_limit_h_min -36
_diffrn_reflns_limit_k_max 32
_diffrn_reflns_limit_k_min -38
_diffrn_reflns_limit_l_max 37
_diffrn_reflns_limit_l_min -35
_diffrn_reflns_number 149250
_diffrn_reflns_point_group_measured_fraction_full 0.985
_diffrn_reflns_point_group_measured_fraction_max 0.979
_diffrn_reflns_theta_full 67.679
_diffrn_reflns_theta_max 78.590
_diffrn_reflns_theta_min 2.077
_diffrn_source 'INCOATEC microfocus sealed tube, Iys 2.0'
_exptl_absorpt_coefficient_mu 2.857
_exptl_absorpt_correction_T_max 0.7542
_exptl_absorpt_correction_T_min 0.6116
_exptl_absorpt_correction_type multi-scan
_exptl_absorpt_process_details 'SADABS V2014/4 (Bruker AXS Inc.)'
_exptl_crystal_colour orange
_exptl_crystal_density_diffrn 1.384
_exptl_crystal_description block
_exptl_crystal_F_000 11392
_exptl_crystal_recrystallization_method
'Diffusion of diisopropyl ether into saturated solution of compound in Acetonitrile.'
_exptl_crystal_size_max 0.200
_exptl_crystal_size_mid 0.100
_exptl_crystal_size_min 0.100
_refine_diff_density_max 4.033
_refine_diff_density_min -1.088
_refine_diff_density_rms 0.127
_refine_ls_abs_structure_details
;
 Flack x determined using 10462 quotients [(I+)-(I-)]/[(I+)+(I-)]
 (Parsons, Flack and Wagner, Acta Cryst. B69 (2013) 249-259).
;
_refine_ls_abs_structure_Flack 0.0222(18)
_refine_ls_extinction_method none
_refine_ls_goodness_of_fit_ref 1.102
_refine_ls_hydrogen_treatment constr
_refine_ls_matrix_type full
_refine_ls_number_parameters 1898
_refine_ls_number_reflns 26940
_refine_ls_number_restraints 2348
_refine_ls_restrained_S_all 1.102
_refine_ls_R_factor_all 0.0948
_refine_ls_R_factor_gt 0.0875
_refine_ls_shift/su_max 0.003
_refine_ls_shift/su_mean 0.000
_refine_ls_structure_factor_coef Fsqd
_refine_ls_weighting_details 'w=1/[\s^2^(Fo^2^)+(0.1344P)^2^+111.3212P] where P=(Fo^2^+2Fc^2^)/3'
_refine_ls_weighting_scheme calc
_refine_ls_wR_factor_gt 0.2597
_refine_ls_wR_factor_ref 0.2674
_reflns_Friedel_coverage 0.959
_reflns_Friedel_fraction_full 0.985
_reflns_Friedel_fraction_max 0.978
_reflns_number_gt 24633
_reflns_number_total 26940
_reflns_threshold_expression 'I > 2\s(I)'
_cod_data_source_file d2sc06629g2.cif
_cod_data_source_block wb84
_cod_depositor_comments 'Adding full bibliography for 1568301--1568307.cif.'
_cod_original_cell_volume 26625.7(16)
_cod_database_code 1568306
_shelx_shelxl_version_number 2014/7
_shelx_space_group_comment
;
The symmetry employed for this shelxl refinement is uniquely defined
by the following loop, which should always be used as a source of
symmetry information in preference to the above space-group names.
They are only intended as comments.
;
_shelx_estimated_absorpt_t_min 0.599
_shelx_estimated_absorpt_t_max 0.763
_computing_refinement_gui 'shelXle (Huebschle, 2014)'
_computing_ligand_restraints 'Grade Web Server, http.//grade.globalphasing.org'

loop_
_space_group_symop_operation_xyz
'x, y, z'
'-x, -y, z'
'-y, x, z+1/2'
'y, -x, z+1/2'
'x+1/2, -y+1/2, z'
'-x+1/2, y+1/2, z'
'-y+1/2, -x+1/2, z+1/2'
'y+1/2, x+1/2, z+1/2'

loop_
_atom_site_label
_atom_site_type_symbol
_atom_site_fract_x
_atom_site_fract_y
_atom_site_fract_z
_atom_site_U_iso_or_equiv
_atom_site_adp_type
_atom_site_occupancy
_atom_site_site_symmetry_order
_atom_site_calc_flag
_atom_site_refinement_flags_posn
_atom_site_refinement_flags_adp
_atom_site_refinement_flags_occupancy
_atom_site_disorder_assembly
_atom_site_disorder_group
Pd1_12 Pd 0.35567(3) 0.30811(3) 0.65952(5) 0.0569(3) Uani 1 1 d . . . . .
Pd2_12 Pd 0.13270(2) 0.29841(2) 0.44146(4) 0.04071(19) Uani 1 1 d . . . . .
C1_1 C 0.3771(2) 0.1582(3) 0.5619(4) 0.0479(19) Uani 1 1 d D U . . .
C2_1 C 0.3988(3) 0.1957(3) 0.5817(3) 0.0451(18) Uani 1 1 d D U . . .
C3_1 C 0.3745(3) 0.2285(3) 0.6056(4) 0.046(2) Uani 1 1 d D U . . .
H3_1 H 0.3431 0.2257 0.6072 0.055 Uiso 1 1 calc R U . . .
N4_1 N 0.3934(3) 0.2625(3) 0.6255(4) 0.0507(19) Uani 1 1 d D U . . .
C5_1 C 0.4382(3) 0.2670(3) 0.6236(4) 0.053(2) Uani 1 1 d D U . . .
H5_1 H 0.4517 0.2914 0.6388 0.063 Uiso 1 1 calc R U . . .
C6_1 C 0.4644(3) 0.2380(3) 0.6007(4) 0.049(2) Uani 1 1 d D U . . .
H6_1 H 0.4957 0.2423 0.5999 0.059 Uiso 1 1 calc R U . . .
C7_1 C 0.4452(3) 0.2015(3) 0.5780(4) 0.0468(19) Uani 1 1 d D U . . .
C8_1 C 0.4698(3) 0.1703(3) 0.5523(4) 0.049(2) Uani 1 1 d D U . . .
H8_1 H 0.5010 0.1737 0.5489 0.058 Uiso 1 1 calc R U . . .
C9_1 C 0.4483(3) 0.1352(3) 0.5324(4) 0.053(2) Uani 1 1 d D U . . .
H9_1 H 0.4650 0.1147 0.5149 0.063 Uiso 1 1 calc R U . . .
C10_1 C 0.4030(3) 0.1288(3) 0.5370(4) 0.051(2) Uani 1 1 d D U . . .
H10_1 H 0.3894 0.1038 0.5228 0.061 Uiso 1 1 calc R U . . .
C11_1 C 0.3309(3) 0.1506(4) 0.5713(4) 0.049(2) Uani 1 1 d D U . . .
C12_1 C 0.2936(3) 0.1446(4) 0.5842(5) 0.050(2) Uani 1 1 d D U . . .
C13_1 C 0.2487(3) 0.1379(3) 0.6000(4) 0.054(2) Uani 1 1 d D U . . .
C14_1 C 0.2351(4) 0.0954(4) 0.6136(5) 0.060(2) Uani 1 1 d D U . . .
H14_1 H 0.2549 0.0711 0.6093 0.072 Uiso 1 1 calc R U . . .
C15_1 C 0.1939(3) 0.0871(4) 0.6331(5) 0.062(2) Uani 1 1 d D U . . .
H15_1 H 0.1857 0.0582 0.6428 0.075 Uiso 1 1 calc R U . . .
C16_1 C 0.1654(3) 0.1231(3) 0.6379(4) 0.060(2) Uani 1 1 d D U . . .
N17_1 N 0.1234(3) 0.1251(3) 0.6571(4) 0.068(2) Uani 1 1 d D U . . .
C18_1 C 0.1078(3) 0.1682(3) 0.6536(4) 0.058(2) Uani 1 1 d D U . . .
C21_1 C 0.0911(3) 0.2569(3) 0.6377(4) 0.0500(19) Uani 1 1 d D U . . .
C20_1 C 0.0607(3) 0.2311(3) 0.6623(4) 0.055(2) Uani 1 1 d D U . . .
H20_1 H 0.0346 0.2446 0.6741 0.066 Uiso 1 1 calc R U . . .
C19_1 C 0.0679(3) 0.1861(3) 0.6698(4) 0.058(2) Uani 1 1 d D U . . .
H19_1 H 0.0467 0.1683 0.6853 0.070 Uiso 1 1 calc R U . . .
C22_1 C 0.1313(3) 0.2389(3) 0.6224(4) 0.047(2) Uani 1 1 d D U . . .
H22_1 H 0.1523 0.2568 0.6065 0.057 Uiso 1 1 calc R U . . .
C23_1 C 0.1400(3) 0.1944(3) 0.6308(4) 0.051(2) Uani 1 1 d D U . . .
C24_1 C 0.1774(3) 0.1658(3) 0.6224(4) 0.052(2) Uani 1 1 d D U . . .
C25_1 C 0.2196(3) 0.1737(3) 0.6043(4) 0.051(2) Uani 1 1 d D U . . .
H25_1 H 0.2282 0.2027 0.5952 0.061 Uiso 1 1 calc R U . . .
C26_1 C 0.0817(4) 0.3022(3) 0.6256(4) 0.046(2) Uani 1 1 d D U . . .
C27_1 C 0.0772(3) 0.3397(3) 0.6130(4) 0.047(2) Uani 1 1 d D U . . .
C28_1 C 0.0715(3) 0.3824(3) 0.5921(3) 0.0465(18) Uani 1 1 d D U . . .
C29_1 C 0.0807(3) 0.3858(3) 0.5442(3) 0.0439(18) Uani 1 1 d D U . . .
C30_1 C 0.0985(3) 0.3505(3) 0.5184(3) 0.0434(19) Uani 1 1 d D U . . .
H30_1 H 0.1070 0.3243 0.5341 0.052 Uiso 1 1 calc R U . . .
N31_1 N 0.1043(3) 0.3515(3) 0.4740(3) 0.0439(17) Uani 1 1 d D U . . .
C32_1 C 0.0921(4) 0.3892(3) 0.4517(4) 0.049(2) Uani 1 1 d D U . . .
H32_1 H 0.0945 0.3899 0.4195 0.059 Uiso 1 1 calc R U . . .
C33_1 C 0.0767(4) 0.4261(3) 0.4735(4) 0.052(2) Uani 1 1 d D U . . .
H33_1 H 0.0696 0.4521 0.4565 0.062 Uiso 1 1 calc R U . . .
C34_1 C 0.0711(3) 0.4260(3) 0.5212(3) 0.0493(19) Uani 1 1 d D U . . .
C35_1 C 0.0559(4) 0.4627(3) 0.5467(4) 0.054(2) Uani 1 1 d D U . . .
H35_1 H 0.0506 0.4904 0.5320 0.065 Uiso 1 1 calc R U . . .
C36_1 C 0.0487(4) 0.4589(3) 0.5924(4) 0.057(2) Uani 1 1 d D U . . .
H36_1 H 0.0385 0.4840 0.6090 0.068 Uiso 1 1 calc R U . . .
C37_1 C 0.0559(4) 0.4191(3) 0.6149(4) 0.054(2) Uani 1 1 d D U . . .
H37_1 H 0.0501 0.4172 0.6466 0.064 Uiso 1 1 calc R U . . .
C17A_1 C 0.0980(10) 0.0875(8) 0.6753(10) 0.081(3) Uani 0.468(11) 1 d D U P A 1
H17A_1 H 0.1119 0.0596 0.6643 0.097 Uiso 0.468(11) 1 calc R U P A 1
H17B_1 H 0.0676 0.0888 0.6627 0.097 Uiso 0.468(11) 1 calc R U P A 1
C17B_1 C 0.0948(12) 0.0853(14) 0.7272(10) 0.088(3) Uani 0.468(11) 1 d D U P A 1
H17C_1 H 0.0948 0.1157 0.7400 0.105 Uiso 0.468(11) 1 calc R U P A 1
H17D_1 H 0.0667 0.0705 0.7361 0.105 Uiso 0.468(11) 1 calc R U P A 1
C17C_1 C 0.1344(13) 0.0592(16) 0.7458(12) 0.096(3) Uani 0.468(11) 1 d D U P A 1
H17E_1 H 0.1375 0.0312 0.7283 0.115 Uiso 0.468(11) 1 calc R U P A 1
H17F_1 H 0.1618 0.0768 0.7412 0.115 Uiso 0.468(11) 1 calc R U P A 1
C17D_1 C 0.1299(13) 0.0479(17) 0.7959(12) 0.101(4) Uani 0.468(11) 1 d D U P A 1
H17G_1 H 0.1046 0.0272 0.8000 0.121 Uiso 0.468(11) 1 calc R U P A 1
H17H_1 H 0.1231 0.0754 0.8130 0.121 Uiso 0.468(11) 1 calc R U P A 1
C17E_1 C 0.1718(13) 0.0267(15) 0.8158(17) 0.104(5) Uani 0.468(11) 1 d D U P A 1
H17I_1 H 0.1829 0.0030 0.7954 0.125 Uiso 0.468(11) 1 calc R U P A 1
H17J_1 H 0.1652 0.0133 0.8458 0.125 Uiso 0.468(11) 1 calc R U P A 1
C17F_1 C 0.2077(16) 0.0639(18) 0.821(2) 0.116(9) Uani 0.468(11) 1 d D U P A 1
H17K_1 H 0.2350 0.0511 0.8338 0.139 Uiso 0.468(11) 1 calc R U P A 1
H17L_1 H 0.2141 0.0769 0.7912 0.139 Uiso 0.468(11) 1 calc R U P A 1
H17M_1 H 0.1965 0.0871 0.8415 0.139 Uiso 0.468(11) 1 calc R U P A 1
C18A_1 C 0.0969(6) 0.0865(5) 0.6711(9) 0.081(3) Uani 0.532(11) 1 d D U P A 2
H18A_1 H 0.1018 0.0618 0.6494 0.097 Uiso 0.532(11) 1 calc R U P A 2
H18B_1 H 0.0650 0.0944 0.6703 0.097 Uiso 0.532(11) 1 calc R U P A 2
C18B_1 C 0.1096(12) 0.0714(11) 0.7192(10) 0.089(3) Uani 0.532(11) 1 d D U P A 2
H18C_1 H 0.1412 0.0619 0.7196 0.107 Uiso 0.532(11) 1 calc R U P A 2
H18D_1 H 0.1063 0.0966 0.7406 0.107 Uiso 0.532(11) 1 calc R U P A 2
C18C_1 C 0.0805(11) 0.0331(10) 0.7347(13) 0.097(3) Uani 0.532(11) 1 d D U P A 2
H18E_1 H 0.0700 0.0160 0.7081 0.116 Uiso 0.532(11) 1 calc R U P A 2
H18F_1 H 0.0542 0.0447 0.7511 0.116 Uiso 0.532(11) 1 calc R U P A 2
C18D_1 C 0.1073(11) 0.0030(10) 0.7659(14) 0.102(4) Uani 0.532(11) 1 d D U P A 2
H18G_1 H 0.1075 0.0161 0.7968 0.122 Uiso 0.532(11) 1 calc R U P A 2
H18H_1 H 0.1384 0.0021 0.7549 0.122 Uiso 0.532(11) 1 calc R U P A 2
C18E_1 C 0.0894(12) -0.0445(10) 0.7687(17) 0.108(5) Uani 0.532(11) 1 d D U P A 2
H18I_1 H 0.1047 -0.0608 0.7934 0.130 Uiso 0.532(11) 1 calc R U P A 2
H18J_1 H 0.0953 -0.0602 0.7397 0.130 Uiso 0.532(11) 1 calc R U P A 2
C18F_1 C 0.0390(12) -0.0438(16) 0.7779(19) 0.121(8) Uani 0.532(11) 1 d D U P A 2
H18K_1 H 0.0278 -0.0743 0.7797 0.145 Uiso 0.532(11) 1 calc R U P A 2
H18L_1 H 0.0332 -0.0286 0.8068 0.145 Uiso 0.532(11) 1 calc R U P A 2
H18M_1 H 0.0238 -0.0280 0.7533 0.145 Uiso 0.532(11) 1 calc R U P A 2
C1_2 C 0.2029(3) 0.2392(3) 0.7178(4) 0.050(2) Uani 1 1 d D U . . .
C2_2 C 0.2495(3) 0.2313(3) 0.7116(3) 0.050(2) Uani 1 1 d D U . . .
C3_2 C 0.2775(3) 0.2640(3) 0.6931(4) 0.050(2) Uani 1 1 d D U . . .
H3_2 H 0.2648 0.2907 0.6820 0.060 Uiso 1 1 calc R U . . .
N4_2 N 0.3207(3) 0.2586(3) 0.6908(4) 0.053(2) Uani 1 1 d D U . . .
C5_2 C 0.3393(4) 0.2200(4) 0.7050(4) 0.059(2) Uani 1 1 d D U . . .
H5_2 H 0.3707 0.2171 0.7038 0.071 Uiso 1 1 calc R U . . .
C6_2 C 0.3149(3) 0.1851(4) 0.7211(4) 0.058(2) Uani 1 1 d D U . . .
H6_2 H 0.3291 0.1582 0.7298 0.070 Uiso 1 1 calc R U . . .
C7_2 C 0.2679(3) 0.1895(3) 0.7248(4) 0.054(2) Uani 1 1 d D U . . .
C8_2 C 0.2392(4) 0.1558(4) 0.7412(4) 0.059(2) Uani 1 1 d D U . . .
H8_2 H 0.2507 0.1274 0.7490 0.071 Uiso 1 1 calc R U . . .
C9_2 C 0.1951(4) 0.1643(4) 0.7457(5) 0.066(3) Uani 1 1 d D U . . .
H9_2 H 0.1761 0.1414 0.7566 0.079 Uiso 1 1 calc R U . . .
C10_2 C 0.1769(4) 0.2055(4) 0.7350(4) 0.061(2) Uani 1 1 d D U . . .
H10_2 H 0.1461 0.2104 0.7395 0.074 Uiso 1 1 calc R U . . .
C11_2 C 0.1857(4) 0.2824(3) 0.7062(4) 0.048(2) Uani 1 1 d D U . . .
C12_2 C 0.1772(4) 0.3204(3) 0.6974(4) 0.048(2) Uani 1 1 d D U . . .
C13_2 C 0.1677(4) 0.3659(3) 0.6856(3) 0.0476(19) Uani 1 1 d D U . . .
C14_2 C 0.1512(4) 0.3948(3) 0.7188(4) 0.059(2) Uani 1 1 d D U . . .
H14_2 H 0.1451 0.3840 0.7485 0.071 Uiso 1 1 calc R U . . .
C15_2 C 0.1438(5) 0.4392(3) 0.7088(4) 0.061(2) Uani 1 1 d D U . . .
H15_2 H 0.1323 0.4587 0.7314 0.073 Uiso 1 1 calc R U . . .
C16_2 C 0.1532(4) 0.4550(3) 0.6655(3) 0.0500(19) Uani 1 1 d D U . . .
N17_2 N 0.1514(3) 0.4977(2) 0.6481(3) 0.0509(17) Uani 1 1 d D U . . .
C18_2 C 0.1640(3) 0.4965(3) 0.6030(3) 0.0443(18) Uani 1 1 d D U . . .
C19_2 C 0.1669(4) 0.5313(3) 0.5720(3) 0.046(2) Uani 1 1 d D U . . .
H19_2 H 0.1590 0.5608 0.5804 0.055 Uiso 1 1 calc R U . . .
C20_2 C 0.1816(3) 0.5216(3) 0.5287(3) 0.0442(19) Uani 1 1 d D U . . .
H20_2 H 0.1843 0.5449 0.5071 0.053 Uiso 1 1 calc R U . . .
C21_2 C 0.1927(3) 0.4782(3) 0.5159(3) 0.0406(17) Uani 1 1 d D U . . .
C22_2 C 0.1894(3) 0.4432(3) 0.5471(3) 0.0370(17) Uani 1 1 d D U . . .
H22_2 H 0.1966 0.4137 0.5384 0.044 Uiso 1 1 calc R U . . .
C23_2 C 0.1754(3) 0.4525(3) 0.5911(3) 0.0392(17) Uani 1 1 d D U . . .
C24_2 C 0.1693(3) 0.4257(3) 0.6317(3) 0.0417(17) Uani 1 1 d D U . . .
C25_2 C 0.1769(3) 0.3812(3) 0.6421(3) 0.0423(19) Uani 1 1 d D U . . .
H25_2 H 0.1882 0.3615 0.6196 0.051 Uiso 1 1 calc R U . . .
C26_2 C 0.2070(3) 0.4694(3) 0.4701(3) 0.0408(18) Uani 1 1 d D U . . .
C27_2 C 0.2179(3) 0.4607(4) 0.4320(3) 0.044(2) Uani 1 1 d D U . . .
C28_2 C 0.2241(3) 0.4453(3) 0.3863(2) 0.0484(19) Uani 1 1 d D U . . .
C29_2 C 0.2060(3) 0.4030(3) 0.3747(3) 0.0468(19) Uani 1 1 d D U . . .
C30_2 C 0.1847(3) 0.3753(3) 0.4067(3) 0.0418(19) Uani 1 1 d D U . . .
H30_2 H 0.1857 0.3834 0.4379 0.050 Uiso 1 1 calc R U . . .
N31_2 N 0.1638(3) 0.3389(3) 0.3954(3) 0.0459(18) Uani 1 1 d D U . . .
C32_2 C 0.1629(4) 0.3264(4) 0.3513(3) 0.052(2) Uani 1 1 d D U . . .
H32_2 H 0.1468 0.3004 0.3433 0.062 Uiso 1 1 calc R U . . .
C33_2 C 0.1841(4) 0.3493(4) 0.3178(3) 0.054(2) Uani 1 1 d D U . . .
H33_2 H 0.1838 0.3385 0.2875 0.065 Uiso 1 1 calc R U . . .
C34_2 C 0.2066(3) 0.3889(3) 0.3283(3) 0.052(2) Uani 1 1 d D U . . .
C35_2 C 0.2279(4) 0.4157(4) 0.2952(4) 0.058(2) Uani 1 1 d D U . . .
H35_2 H 0.2293 0.4065 0.2644 0.069 Uiso 1 1 calc R U . . .
C36_2 C 0.2465(4) 0.4549(4) 0.3084(3) 0.059(2) Uani 1 1 d D U . . .
H36_2 H 0.2615 0.4725 0.2864 0.070 Uiso 1 1 calc R U . . .
C37_2 C 0.2441(4) 0.4700(4) 0.3527(3) 0.054(2) Uani 1 1 d D U . . .
H37_2 H 0.2566 0.4981 0.3601 0.065 Uiso 1 1 calc R U . . .
C17A_2 C 0.1416(4) 0.5383(4) 0.6736(4) 0.052(2) Uani 1 1 d D U . . .
H17A_2 H 0.1647 0.5607 0.6667 0.062 Uiso 1 1 calc R U . . .
H17B_2 H 0.1432 0.5316 0.7065 0.062 Uiso 1 1 calc R U . . .
C17B_2 C 0.0963(4) 0.5581(3) 0.6631(5) 0.048(2) Uani 1 1 d D U . . .
H17C_2 H 0.0933 0.5619 0.6299 0.057 Uiso 1 1 calc R U . . .
H17D_2 H 0.0729 0.5373 0.6733 0.057 Uiso 1 1 calc R U . . .
C17C_2 C 0.0895(4) 0.6026(4) 0.6862(4) 0.048(2) Uani 1 1 d D U . . .
H17E_2 H 0.1106 0.6243 0.6729 0.057 Uiso 1 1 calc R U . . .
H17F_2 H 0.0969 0.5994 0.7188 0.057 Uiso 1 1 calc R U . . .
C17D_2 C 0.0427(4) 0.6212(4) 0.6820(5) 0.048(2) Uani 1 1 d D U . . .
H17G_2 H 0.0217 0.6002 0.6966 0.057 Uiso 1 1 calc R U . . .
H17H_2 H 0.0348 0.6231 0.6494 0.057 Uiso 1 1 calc R U . . .
C17E_2 C 0.0368(4) 0.6671(4) 0.7036(5) 0.051(2) Uani 1 1 d D U . . .
H17I_2 H 0.0578 0.6881 0.6892 0.061 Uiso 1 1 calc R U . . .
H17J_2 H 0.0063 0.6778 0.6974 0.061 Uiso 1 1 calc R U . . .
C17F_2 C 0.0445(5) 0.6671(5) 0.7545(5) 0.064(3) Uani 1 1 d D U . . .
H17K_2 H 0.0403 0.6972 0.7664 0.096 Uiso 1 1 calc R U . . .
H17L_2 H 0.0234 0.6469 0.7691 0.096 Uiso 1 1 calc R U . . .
H17M_2 H 0.0749 0.6572 0.7609 0.096 Uiso 1 1 calc R U . . .
C1_3 C 0.2704(4) 0.4650(3) 0.6766(3) 0.061(2) Uani 1 1 d D U . . .
C2_3 C 0.2827(4) 0.4242(3) 0.6983(3) 0.059(2) Uani 1 1 d D U . . .
C3_3 C 0.3041(4) 0.3895(3) 0.6747(4) 0.052(2) Uani 1 1 d D U . . .
H3_3 H 0.3075 0.3920 0.6427 0.063 Uiso 1 1 calc R U . . .
N4_3 N 0.3196(4) 0.3536(3) 0.6954(3) 0.055(2) Uani 1 1 d D U . . .
C5_3 C 0.3139(5) 0.3493(4) 0.7401(4) 0.067(3) Uani 1 1 d D U . . .
H5_3 H 0.3255 0.3235 0.7544 0.080 Uiso 1 1 calc R U . . .
C6_3 C 0.2924(5) 0.3799(4) 0.7666(4) 0.071(3) Uani 1 1 d D U . . .
H6_3 H 0.2889 0.3750 0.7983 0.086 Uiso 1 1 calc R U . . .
C7_3 C 0.2755(4) 0.4187(4) 0.7459(4) 0.071(2) Uani 1 1 d D U . . .
C8_3 C 0.2533(5) 0.4533(5) 0.7699(5) 0.082(3) Uani 1 1 d D U . . .
H8_3 H 0.2469 0.4499 0.8013 0.099 Uiso 1 1 calc R U . . .
C9_3 C 0.2414(5) 0.4911(5) 0.7479(4) 0.085(3) Uani 1 1 d D U . . .
H9_3 H 0.2265 0.5138 0.7643 0.102 Uiso 1 1 calc R U . . .
C10_3 C 0.2504(5) 0.4977(4) 0.7018(4) 0.077(3) Uani 1 1 d D U . . .
H10_3 H 0.2425 0.5250 0.6877 0.092 Uiso 1 1 calc R U . . .
C11_3 C 0.2812(4) 0.4704(4) 0.6296(3) 0.059(2) Uani 1 1 d D U . . .
C12_3 C 0.2935(4) 0.4726(4) 0.5909(3) 0.057(2) Uani 1 1 d D U . . .
C13_3 C 0.3101(3) 0.4759(4) 0.5455(3) 0.060(2) Uani 1 1 d D U . . .
C14_3 C 0.3278(4) 0.5164(4) 0.5305(4) 0.071(3) Uani 1 1 d D U . . .
H14_3 H 0.3284 0.5411 0.5507 0.085 Uiso 1 1 calc R U . . .
C15_3 C 0.3442(4) 0.5212(4) 0.4873(4) 0.076(3) Uani 1 1 d D U . . .
H15_3 H 0.3565 0.5486 0.4774 0.091 Uiso 1 1 calc R U . . .
C16_3 C 0.3421(4) 0.4849(4) 0.4587(3) 0.074(2) Uani 1 1 d D U . . .
N17_3 N 0.3550(4) 0.4815(4) 0.4137(3) 0.085(2) Uani 1 1 d D U . . .
C18_3 C 0.3460(4) 0.4386(4) 0.3989(3) 0.081(3) Uani 1 1 d D U . . .
C19_3 C 0.3525(5) 0.4199(5) 0.3561(4) 0.088(3) Uani 1 1 d D U . . .
H19_3 H 0.3649 0.4365 0.3318 0.105 Uiso 1 1 calc R U . . .
C20_3 C 0.3403(5) 0.3763(5) 0.3509(5) 0.086(3) Uani 1 1 d D U . . .
H20_3 H 0.3452 0.3625 0.3223 0.104 Uiso 1 1 calc R U . . .
C21_3 C 0.3211(4) 0.3512(4) 0.3856(4) 0.077(3) Uani 1 1 d D U . . .
C22_3 C 0.3143(4) 0.3701(4) 0.4282(3) 0.069(3) Uani 1 1 d D U . . .
H22_3 H 0.3010 0.3535 0.4521 0.082 Uiso 1 1 calc R U . . .
C23_3 C 0.3272(3) 0.4138(4) 0.4350(4) 0.069(2) Uani 1 1 d D U . . .
C24_3 C 0.3250(3) 0.4433(4) 0.4732(3) 0.065(2) Uani 1 1 d D U . . .
C25_3 C 0.3090(3) 0.4389(4) 0.5172(3) 0.059(2) Uani 1 1 d D U . . .
H25_3 H 0.2976 0.4113 0.5278 0.070 Uiso 1 1 calc R U . . .
C26_3 C 0.3077(5) 0.3061(4) 0.3780(5) 0.074(3) Uani 1 1 d D U . . .
C27_3 C 0.2964(4) 0.2687(4) 0.3708(4) 0.069(3) Uani 1 1 d D U . . .
C28_3 C 0.2764(3) 0.2261(3) 0.3625(4) 0.066(2) Uani 1 1 d D U . . .
C29_3 C 0.2311(3) 0.2185(3) 0.3768(3) 0.056(2) Uani 1 1 d D U . . .
C30_3 C 0.2068(3) 0.2504(4) 0.4011(4) 0.051(2) Uani 1 1 d D U . . .
H30_3 H 0.2219 0.2763 0.4114 0.061 Uiso 1 1 calc R U . . .
N31_3 N 0.1642(3) 0.2462(3) 0.4106(3) 0.0474(18) Uani 1 1 d D U . . .
C32_3 C 0.1426(4) 0.2096(4) 0.3965(4) 0.052(2) Uani 1 1 d D U . . .
H32_3 H 0.1115 0.2077 0.4016 0.063 Uiso 1 1 calc R U . . .
C33_3 C 0.1631(4) 0.1752(4) 0.3753(4) 0.056(2) Uani 1 1 d D U . . .
H33_3 H 0.1470 0.1491 0.3679 0.067 Uiso 1 1 calc R U . . .
C34_3 C 0.2089(3) 0.1787(3) 0.3642(3) 0.058(2) Uani 1 1 d D U . . .
C35_3 C 0.2332(4) 0.1458(4) 0.3397(4) 0.069(3) Uani 1 1 d D U . . .
H35_3 H 0.2195 0.1185 0.3313 0.083 Uiso 1 1 calc R U . . .
C36_3 C 0.2761(4) 0.1538(4) 0.3286(4) 0.073(3) Uani 1 1 d D U . . .
H36_3 H 0.2922 0.1312 0.3131 0.087 Uiso 1 1 calc R U . . .
C37_3 C 0.2979(4) 0.1933(4) 0.3386(4) 0.074(3) Uani 1 1 d D U . . .
H37_3 H 0.3277 0.1977 0.3288 0.088 Uiso 1 1 calc R U . . .
C17A_3 C 0.3733(10) 0.5141(9) 0.3817(10) 0.090(3) Uani 0.468(11) 1 d D U P A 1
H17A_3 H 0.3734 0.5439 0.3961 0.108 Uiso 0.468(11) 1 calc R U P A 1
H17B_3 H 0.3540 0.5156 0.3544 0.108 Uiso 0.468(11) 1 calc R U P A 1
C17B_3 C 0.4215(10) 0.5018(13) 0.3671(14) 0.092(3) Uani 0.468(11) 1 d D U P A 1
H17C_3 H 0.4402 0.4971 0.3943 0.110 Uiso 0.468(11) 1 calc R U P A 1
H17D_3 H 0.4212 0.4739 0.3492 0.110 Uiso 0.468(11) 1 calc R U P A 1
C17C_3 C 0.4408(13) 0.5395(11) 0.3383(12) 0.096(4) Uani 0.468(11) 1 d D U P A 1
H17E_3 H 0.4726 0.5331 0.3326 0.115 Uiso 0.468(11) 1 calc R U P A 1
H17F_3 H 0.4255 0.5396 0.3085 0.115 Uiso 0.468(11) 1 calc R U P A 1
C17D_3 C 0.4370(15) 0.5855(12) 0.3590(13) 0.099(4) Uani 0.468(11) 1 d D U P A 1
H17G_3 H 0.4054 0.5917 0.3655 0.119 Uiso 0.468(11) 1 calc R U P A 1
H17H_3 H 0.4473 0.6076 0.3364 0.119 Uiso 0.468(11) 1 calc R U P A 1
C17E_3 C 0.4643(16) 0.5914(14) 0.4035(14) 0.101(4) Uani 0.468(11) 1 d D U P A 1
H17I_3 H 0.4522 0.5717 0.4274 0.121 Uiso 0.468(11) 1 calc R U P A 1
H17J_3 H 0.4957 0.5829 0.3980 0.121 Uiso 0.468(11) 1 calc R U P A 1
C17F_3 C 0.4621(18) 0.6400(14) 0.4194(17) 0.105(6) Uani 0.468(11) 1 d D U P A 1
H17K_3 H 0.4794 0.6434 0.4474 0.126 Uiso 0.468(11) 1 calc R U P A 1
H17L_3 H 0.4745 0.6594 0.3957 0.126 Uiso 0.468(11) 1 calc R U P A 1
H17M_3 H 0.4311 0.6482 0.4251 0.126 Uiso 0.468(11) 1 calc R U P A 1
C19A_3 C 0.3660(9) 0.5270(12) 0.3922(14) 0.090(3) Uani 0.532(11) 1 d D U P A 2
H19A_3 H 0.3451 0.5498 0.4035 0.107 Uiso 0.532(11) 1 calc R U P A 2
H19B_3 H 0.3631 0.5252 0.3588 0.107 Uiso 0.532(11) 1 calc R U P A 2
C19B_3 C 0.4142(8) 0.5398(9) 0.4051(14) 0.092(3) Uani 0.532(11) 1 d D U P A 2
H19C_3 H 0.4187 0.5355 0.4381 0.110 Uiso 0.532(11) 1 calc R U P A 2
H19D_3 H 0.4354 0.5203 0.3887 0.110 Uiso 0.532(11) 1 calc R U P A 2
C19C_3 C 0.4230(9) 0.5886(9) 0.3926(15) 0.098(4) Uani 0.532(11) 1 d D U P A 2
H19E_3 H 0.4094 0.5940 0.3624 0.117 Uiso 0.532(11) 1 calc R U P A 2
H19F_3 H 0.4067 0.6073 0.4147 0.117 Uiso 0.532(11) 1 calc R U P A 2
C19D_3 C 0.4705(9) 0.6057(10) 0.3905(17) 0.101(4) Uani 0.532(11) 1 d D U P A 2
H19G_3 H 0.4868 0.5896 0.3663 0.121 Uiso 0.532(11) 1 calc R U P A 2
H19H_3 H 0.4855 0.5992 0.4198 0.121 Uiso 0.532(11) 1 calc R U P A 2
C19E_3 C 0.4731(10) 0.6560(10) 0.3812(17) 0.104(5) Uani 0.532(11) 1 d D U P A 2
H19I_3 H 0.4563 0.6633 0.3532 0.125 Uiso 0.532(11) 1 calc R U P A 2
H19J_3 H 0.4596 0.6726 0.4067 0.125 Uiso 0.532(11) 1 calc R U P A 2
C19F_3 C 0.5220(11) 0.6695(14) 0.3756(17) 0.109(8) Uani 0.532(11) 1 d D U P A 2
H19K_3 H 0.5238 0.7015 0.3696 0.131 Uiso 0.532(11) 1 calc R U P A 2
H19L_3 H 0.5383 0.6625 0.4035 0.131 Uiso 0.532(11) 1 calc R U P A 2
H19M_3 H 0.5350 0.6532 0.3501 0.131 Uiso 0.532(11) 1 calc R U P A 2
C1_4 C 0.4160(3) 0.3773(3) 0.5024(4) 0.069(2) Uani 1 1 d D U . . .
C2_4 C 0.4089(3) 0.3855(3) 0.5499(4) 0.069(2) Uani 1 1 d D U . . .
C3_4 C 0.3905(4) 0.3532(4) 0.5791(4) 0.067(3) Uani 1 1 d D U . . .
H3_4 H 0.3799 0.3265 0.5657 0.080 Uiso 1 1 calc R U . . .
N4_4 N 0.3867(4) 0.3573(3) 0.6237(5) 0.071(3) Uani 1 1 d D U . . .
C5_4 C 0.4008(4) 0.3958(4) 0.6421(5) 0.079(3) Uani 1 1 d D U . . .
H5_4 H 0.3993 0.3991 0.6742 0.095 Uiso 1 1 calc R U . . .
C6_4 C 0.4172(4) 0.4305(4) 0.6169(5) 0.080(3) Uani 1 1 d D U . . .
H6_4 H 0.4252 0.4575 0.6316 0.096 Uiso 1 1 calc R U . . .
C7_4 C 0.4224(4) 0.4266(4) 0.5694(4) 0.076(2) Uani 1 1 d D U . . .
C8_4 C 0.4404(4) 0.4597(4) 0.5394(5) 0.081(3) Uani 1 1 d D U . . .
H8_4 H 0.4490 0.4879 0.5511 0.097 Uiso 1 1 calc R U . . .
C9_4 C 0.4452(4) 0.4510(4) 0.4943(5) 0.084(3) Uani 1 1 d D U . . .
H9_4 H 0.4565 0.4736 0.4750 0.101 Uiso 1 1 calc R U . . .
C10_4 C 0.4341(4) 0.4104(4) 0.4758(5) 0.078(3) Uani 1 1 d D U . . .
H10_4 H 0.4391 0.4051 0.4444 0.093 Uiso 1 1 calc R U . . .
C11_4 C 0.4060(4) 0.3343(3) 0.4841(5) 0.066(3) Uani 1 1 d D U . . .
C12_4 C 0.3981(4) 0.2972(3) 0.4726(5) 0.064(2) Uani 1 1 d D U . . .
C13_4 C 0.3887(3) 0.2529(3) 0.4577(4) 0.063(2) Uani 1 1 d D U . . .
C14_4 C 0.4205(4) 0.2296(4) 0.4318(4) 0.065(3) Uani 1 1 d D U . . .
H14_4 H 0.4480 0.2436 0.4249 0.078 Uiso 1 1 calc R U . . .
C15_4 C 0.4130(3) 0.1873(4) 0.4162(4) 0.065(2) Uani 1 1 d D U . . .
H15_4 H 0.4347 0.1716 0.3992 0.078 Uiso 1 1 calc R U . . .
C16_4 C 0.3721(3) 0.1685(3) 0.4264(4) 0.064(2) Uani 1 1 d D U . . .
N17_4 N 0.3561(3) 0.1272(3) 0.4145(3) 0.065(2) Uani 1 1 d D U . . .
C18_4 C 0.3141(3) 0.1221(3) 0.4330(4) 0.062(2) Uani 1 1 d D U . . .
C19_4 C 0.2860(3) 0.0857(4) 0.4310(4) 0.062(2) Uani 1 1 d D U . . .
H19_4 H 0.2944 0.0594 0.4153 0.074 Uiso 1 1 calc R U . . .
C20_4 C 0.2453(4) 0.0888(4) 0.4526(4) 0.061(2) Uani 1 1 d D U . . .
H20_4 H 0.2254 0.0642 0.4517 0.073 Uiso 1 1 calc R U . . .
C21_4 C 0.2330(3) 0.1276(4) 0.4758(4) 0.058(2) Uani 1 1 d D U . . .
C22_4 C 0.2614(3) 0.1642(4) 0.4778(4) 0.056(2) Uani 1 1 d D U . . .
H22_4 H 0.2530 0.1904 0.4937 0.067 Uiso 1 1 calc R U . . .
C23_4 C 0.3024(3) 0.1613(3) 0.4561(4) 0.059(2) Uani 1 1 d D U . . .
C24_4 C 0.3397(3) 0.1912(3) 0.4524(4) 0.059(2) Uani 1 1 d D U . . .
C25_4 C 0.3482(3) 0.2335(3) 0.4686(4) 0.060(2) Uani 1 1 d D U . . .
H25_4 H 0.3269 0.2489 0.4867 0.072 Uiso 1 1 calc R U . . .
C26_4 C 0.1906(3) 0.1306(4) 0.4982(4) 0.054(2) Uani 1 1 d D U . . .
C27_4 C 0.1547(3) 0.1342(4) 0.5154(4) 0.050(2) Uani 1 1 d D U . . .
C28_4 C 0.1103(2) 0.1432(3) 0.5303(4) 0.0477(19) Uani 1 1 d D U . . .
C29_4 C 0.0909(3) 0.1850(3) 0.5179(3) 0.0423(17) Uani 1 1 d D U . . .
C30_4 C 0.1151(3) 0.2190(3) 0.4963(3) 0.0388(18) Uani 1 1 d D U . . .
H30_4 H 0.1463 0.2154 0.4929 0.047 Uiso 1 1 calc R U . . .
N31_4 N 0.0970(2) 0.2549(3) 0.4808(3) 0.0402(16) Uani 1 1 d D U . . .
C32_4 C 0.0526(3) 0.2610(3) 0.4850(4) 0.0446(19) Uani 1 1 d D U . . .
H32_4 H 0.0395 0.2868 0.4721 0.053 Uiso 1 1 calc R U . . .
C33_4 C 0.0263(3) 0.2315(3) 0.5071(4) 0.046(2) Uani 1 1 d D U . . .
H33_4 H -0.0046 0.2374 0.5104 0.056 Uiso 1 1 calc R U . . .
C34_4 C 0.0446(3) 0.1919(3) 0.5253(3) 0.0450(18) Uani 1 1 d D U . . .
C35_4 C 0.0194(3) 0.1593(3) 0.5483(4) 0.053(2) Uani 1 1 d D U . . .
H35_4 H -0.0112 0.1641 0.5545 0.063 Uiso 1 1 calc R U . . .
C36_4 C 0.0396(3) 0.1205(4) 0.5617(5) 0.058(2) Uani 1 1 d D U . . .
H36_4 H 0.0227 0.0990 0.5778 0.069 Uiso 1 1 calc R U . . .
C37_4 C 0.0842(3) 0.1119(3) 0.5522(4) 0.054(2) Uani 1 1 d D U . . .
H37_4 H 0.0969 0.0842 0.5610 0.065 Uiso 1 1 calc R U . . .
C17A_4 C 0.3797(5) 0.0936(5) 0.3878(5) 0.066(3) Uani 1 1 d D U . . .
H17A_4 H 0.3983 0.1085 0.3645 0.079 Uiso 1 1 calc R U . . .
H17B_4 H 0.3580 0.0744 0.3719 0.079 Uiso 1 1 calc R U . . .
C17B_4 C 0.4096(5) 0.0647(5) 0.4187(5) 0.063(3) Uani 1 1 d D U . . .
H17C_4 H 0.4295 0.0843 0.4364 0.075 Uiso 1 1 calc R U . . .
H17D_4 H 0.3906 0.0484 0.4405 0.075 Uiso 1 1 calc R U . . .
C17C_4 C 0.4371(4) 0.0321(4) 0.3926(5) 0.059(2) Uani 1 1 d D U . . .
H17E_4 H 0.4569 0.0161 0.4139 0.071 Uiso 1 1 calc R U . . .
H17F_4 H 0.4560 0.0484 0.3708 0.071 Uiso 1 1 calc R U . . .
C17D_4 C 0.4092(4) -0.0014(5) 0.3669(5) 0.059(2) Uani 1 1 d D U . . .
H17G_4 H 0.3914 0.0145 0.3437 0.071 Uiso 1 1 calc R U . . .
H17H_4 H 0.3883 -0.0158 0.3883 0.071 Uiso 1 1 calc R U . . .
C17E_4 C 0.4369(5) -0.0373(5) 0.3435(5) 0.062(3) Uani 1 1 d D U . . .
H17I_4 H 0.4606 -0.0231 0.3253 0.075 Uiso 1 1 calc R U . . .
H17J_4 H 0.4512 -0.0562 0.3668 0.075 Uiso 1 1 calc R U . . .
C17F_4 C 0.4087(6) -0.0658(7) 0.3130(7) 0.080(4) Uani 1 1 d D U . . .
H17K_4 H 0.4274 -0.0885 0.2985 0.120 Uiso 1 1 calc R U . . .
H17L_4 H 0.3855 -0.0804 0.3310 0.120 Uiso 1 1 calc R U . . .
H17M_4 H 0.3949 -0.0473 0.2896 0.120 Uiso 1 1 calc R U . . .
B1_5 B 0.2279(11) 0.3009(9) 0.5276(11) 0.034(8) Uiso 0.37(3) 1 d D U P B 1
F2_5 F 0.2737(13) 0.299(2) 0.533(2) 0.17(2) Uiso 0.37(3) 1 d D U P B 1
F3_5 F 0.1968(10) 0.3146(13) 0.5565(11) 0.093(11) Uiso 0.37(3) 1 d D U P B 1
F4_5 F 0.2295(14) 0.3366(11) 0.4993(12) 0.107(12) Uiso 0.37(3) 1 d D U P B 1
F5_5 F 0.2147(12) 0.2613(9) 0.5085(11) 0.091(10) Uiso 0.37(3) 1 d D U P B 1
B1_6 B 0.234(2) 0.3064(18) 0.5337(17) 0.13(3) Uiso 0.27(2) 1 d D U P C 2
F2_6 F 0.2214(15) 0.2960(14) 0.5769(13) 0.090(14) Uiso 0.27(2) 1 d D U P C 2
F3_6 F 0.273(2) 0.330(3) 0.530(3) 0.18(3) Uiso 0.27(2) 1 d D U P C 2
F4_6 F 0.204(2) 0.3355(18) 0.516(2) 0.13(2) Uiso 0.27(2) 1 d D U P C 2
F5_6 F 0.2410(17) 0.2703(15) 0.5054(15) 0.091(14) Uiso 0.27(2) 1 d D U P C 2
B1_7 B 0.2373(12) 0.3004(11) 0.5375(12) 0.041(10) Uiso 0.37(2) 1 d D U P D 3
F2_7 F 0.2446(17) 0.3027(18) 0.4899(12) 0.145(17) Uiso 0.37(2) 1 d D U P D 3
F3_7 F 0.1930(11) 0.2930(16) 0.5479(15) 0.113(13) Uiso 0.37(2) 1 d D U P D 3
F4_7 F 0.2651(16) 0.2730(16) 0.5615(17) 0.157(19) Uiso 0.37(2) 1 d D U P D 3
F5_7 F 0.2462(19) 0.3425(14) 0.552(2) 0.17(2) Uiso 0.37(2) 1 d D U P D 3
B1_8 B 0.4411(7) 0.3105(8) 0.7516(8) 0.096(6) Uani 1 1 d D U . . .
F2_8 F 0.4739(6) 0.3084(10) 0.7239(7) 0.206(10) Uani 1 1 d D U . . .
F3_8 F 0.4519(6) 0.3056(7) 0.7957(6) 0.160(7) Uani 1 1 d D U . . .
F4_8 F 0.4166(6) 0.3453(5) 0.7503(11) 0.212(10) Uani 1 1 d D U . . .
F5_8 F 0.4115(6) 0.2745(5) 0.7417(5) 0.118(4) Uani 1 1 d D U . . .
B1_9 B 0.5299(5) 0.1884(6) 0.3693(6) 0.066(4) Uani 1 1 d D U . . .
F2_9 F 0.5454(4) 0.1572(4) 0.3383(5) 0.110(4) Uani 1 1 d D U . . .
F3_9 F 0.5604(4) 0.2225(4) 0.3751(4) 0.094(3) Uani 1 1 d D U . . .
F4_9 F 0.5193(3) 0.1684(3) 0.4114(3) 0.072(2) Uani 1 1 d D U . . .
F5_9 F 0.4919(3) 0.2065(4) 0.3492(3) 0.080(3) Uani 1 1 d D U . . .
B1_10 B 0.5000 0.0000 0.2302(7) 0.050(4) Uani 1 2 d DS TU P . .
F2_10 F 0.4727(5) -0.0237(6) 0.2042(6) 0.176(9) Uani 1 1 d D U . . .
F3_10 F 0.4746(3) 0.0278(3) 0.2563(3) 0.064(2) Uani 1 1 d D U . . .
B1_11 B 0.0152(15) 0.0112(13) 0.6555(15) 0.126(12) Uani 0.5 1 d D U P E -1
F2_11 F 0.0390(11) 0.0244(8) 0.6180(12) 0.129(8) Uani 0.5 1 d D U P E -1
F3_11 F 0.0410(10) -0.0091(9) 0.6872(12) 0.135(10) Uani 0.5 1 d D U P E -1
F4_11 F -0.0044(8) 0.0471(8) 0.6746(14) 0.138(11) Uani 0.5 1 d D U P E -1
F5_11 F -0.0167(10) -0.0187(10) 0.6434(18) 0.152(14) Uani 0.5 1 d D U P E -1

loop_
_atom_site_aniso_label
_atom_site_aniso_U_11
_atom_site_aniso_U_22
_atom_site_aniso_U_33
_atom_site_aniso_U_23
_atom_site_aniso_U_13
_atom_site_aniso_U_12
Pd1_12 0.0511(5) 0.0436(4) 0.0759(7) 0.0014(5) 0.0199(5) 0.0149(4)
Pd2_12 0.0391(4) 0.0431(4) 0.0400(4) -0.0022(4) 0.0051(3) 0.0061(3)
C1_1 0.041(4) 0.038(4) 0.065(4) 0.008(3) 0.014(4) 0.007(3)
C2_1 0.036(4) 0.040(4) 0.059(4) 0.005(3) 0.017(3) 0.005(3)
C3_1 0.036(4) 0.037(4) 0.065(5) 0.008(4) 0.015(4) 0.008(3)
N4_1 0.042(4) 0.039(4) 0.072(5) 0.002(4) 0.018(4) 0.010(3)
C5_1 0.043(4) 0.043(4) 0.072(5) 0.001(4) 0.015(4) 0.010(4)
C6_1 0.039(4) 0.040(4) 0.068(5) 0.006(4) 0.014(4) 0.007(4)
C7_1 0.037(4) 0.039(4) 0.065(4) 0.008(3) 0.015(3) 0.009(3)
C8_1 0.039(4) 0.042(4) 0.064(5) 0.010(4) 0.014(4) 0.012(3)
C9_1 0.043(4) 0.045(4) 0.070(5) 0.007(4) 0.011(4) 0.009(4)
C10_1 0.042(4) 0.042(4) 0.069(5) 0.007(4) 0.011(4) 0.007(4)
C11_1 0.043(4) 0.037(4) 0.068(5) 0.007(4) 0.010(4) 0.005(3)
C12_1 0.043(4) 0.036(4) 0.071(5) 0.008(4) 0.011(4) 0.000(4)
C13_1 0.046(4) 0.043(4) 0.074(5) 0.006(4) 0.015(4) -0.003(3)
C14_1 0.050(5) 0.046(4) 0.084(6) 0.010(4) 0.018(4) -0.005(4)
C15_1 0.053(5) 0.049(5) 0.085(6) 0.013(4) 0.017(4) -0.006(4)
C16_1 0.051(4) 0.051(4) 0.077(5) 0.010(4) 0.019(4) -0.008(4)
N17_1 0.058(4) 0.062(4) 0.084(5) 0.012(4) 0.021(4) -0.013(3)
C18_1 0.047(4) 0.056(4) 0.070(4) 0.008(4) 0.021(4) -0.007(4)
C21_1 0.039(4) 0.060(4) 0.051(4) -0.004(4) 0.015(3) -0.003(4)
C20_1 0.042(4) 0.065(5) 0.057(5) 0.000(4) 0.016(4) -0.002(4)
C19_1 0.045(4) 0.065(5) 0.066(5) 0.006(4) 0.019(4) -0.006(4)
C22_1 0.038(4) 0.052(4) 0.051(5) -0.001(4) 0.016(4) -0.003(4)
C23_1 0.040(4) 0.051(4) 0.061(4) 0.003(4) 0.020(4) -0.003(3)
C24_1 0.041(4) 0.048(4) 0.067(4) 0.008(4) 0.018(4) -0.006(3)
C25_1 0.042(4) 0.044(4) 0.067(5) 0.005(4) 0.016(4) -0.005(4)
C26_1 0.037(4) 0.058(4) 0.043(4) -0.012(4) 0.010(4) -0.002(4)
C27_1 0.033(4) 0.057(4) 0.050(4) -0.013(4) 0.009(4) -0.002(4)
C28_1 0.033(3) 0.050(4) 0.057(4) -0.015(4) 0.007(3) -0.005(3)
C29_1 0.031(3) 0.045(4) 0.056(4) -0.009(3) 0.007(3) -0.002(3)
C30_1 0.032(4) 0.046(4) 0.052(4) -0.003(4) 0.009(3) 0.001(3)
N31_1 0.038(4) 0.044(4) 0.049(4) -0.001(3) 0.004(3) 0.006(3)
C32_1 0.044(4) 0.045(4) 0.060(5) 0.002(4) 0.007(4) 0.008(4)
C33_1 0.044(4) 0.044(4) 0.067(5) 0.001(4) 0.005(4) 0.004(4)
C34_1 0.036(4) 0.046(4) 0.067(4) -0.006(4) 0.007(4) 0.002(3)
C35_1 0.043(4) 0.046(4) 0.074(5) -0.013(4) 0.007(4) 0.004(4)
C36_1 0.044(4) 0.052(4) 0.074(5) -0.018(4) 0.009(4) 0.001(4)
C37_1 0.040(4) 0.054(4) 0.066(5) -0.018(4) 0.007(4) -0.002(4)
C17A_1 0.073(5) 0.074(6) 0.095(6) 0.016(5) 0.017(5) -0.014(5)
C17B_1 0.081(6) 0.082(6) 0.101(6) 0.016(6) 0.015(6) -0.011(5)
C17C_1 0.091(7) 0.090(6) 0.106(7) 0.016(6) 0.012(6) -0.009(6)
C17D_1 0.098(8) 0.096(8) 0.109(8) 0.016(7) 0.010(7) -0.007(7)
C17E_1 0.104(10) 0.099(10) 0.109(10) 0.016(10) 0.008(10) -0.008(9)
C17F_1 0.123(16) 0.109(16) 0.114(16) 0.014(15) -0.003(16) -0.006(15)
C18A_1 0.073(5) 0.074(5) 0.095(6) 0.017(5) 0.017(5) -0.014(5)
C18B_1 0.083(6) 0.083(6) 0.102(6) 0.017(6) 0.014(6) -0.012(5)
C18C_1 0.091(7) 0.091(7) 0.107(7) 0.016(6) 0.012(6) -0.010(6)
C18D_1 0.098(7) 0.097(7) 0.110(8) 0.015(7) 0.010(7) -0.008(7)
C18E_1 0.108(10) 0.105(10) 0.111(10) 0.018(9) 0.006(9) -0.007(9)
C18F_1 0.124(16) 0.117(16) 0.122(16) 0.022(15) 0.002(15) -0.002(15)
C1_2 0.060(4) 0.050(4) 0.041(4) 0.014(3) 0.009(4) 0.018(4)
C2_2 0.059(4) 0.048(4) 0.043(4) 0.012(3) 0.011(4) 0.021(4)
C3_2 0.054(4) 0.046(4) 0.050(5) 0.010(4) 0.014(4) 0.022(4)
N4_2 0.055(4) 0.049(4) 0.054(4) 0.012(4) 0.016(4) 0.024(4)
C5_2 0.061(5) 0.058(5) 0.057(5) 0.013(4) 0.012(4) 0.028(4)
C6_2 0.067(5) 0.055(5) 0.054(5) 0.013(4) 0.011(4) 0.030(4)
C7_2 0.068(4) 0.048(4) 0.045(4) 0.013(3) 0.011(4) 0.024(4)
C8_2 0.078(5) 0.050(5) 0.049(5) 0.018(4) 0.009(4) 0.021(4)
C9_2 0.082(6) 0.060(5) 0.056(5) 0.024(4) 0.011(5) 0.011(5)
C10_2 0.072(5) 0.060(5) 0.052(5) 0.020(4) 0.009(4) 0.015(4)
C11_2 0.056(5) 0.050(4) 0.040(4) 0.011(4) 0.007(4) 0.017(4)
C12_2 0.055(5) 0.050(4) 0.038(4) 0.008(4) 0.004(4) 0.016(4)
C13_2 0.056(4) 0.046(4) 0.041(4) 0.003(3) 0.005(3) 0.017(3)
C14_2 0.074(5) 0.055(5) 0.048(5) 0.005(4) 0.009(4) 0.022(4)
C15_2 0.078(5) 0.052(5) 0.051(5) 0.005(4) 0.009(4) 0.021(4)
C16_2 0.064(4) 0.043(4) 0.043(4) 0.001(3) 0.001(4) 0.014(3)
N17_2 0.064(4) 0.040(3) 0.048(4) -0.002(3) 0.001(3) 0.009(3)
C18_2 0.049(4) 0.037(4) 0.047(4) -0.001(3) 0.000(3) 0.003(3)
C19_2 0.047(4) 0.035(4) 0.056(5) 0.003(4) 0.001(4) -0.001(3)
C20_2 0.043(4) 0.036(4) 0.053(4) 0.004(4) 0.001(4) -0.003(3)
C21_2 0.034(3) 0.039(4) 0.049(4) 0.005(3) 0.000(3) -0.002(3)
C22_2 0.034(4) 0.036(4) 0.041(4) 0.003(3) -0.003(3) -0.002(3)
C23_2 0.040(4) 0.035(3) 0.042(4) 0.002(3) -0.002(3) 0.001(3)
C24_2 0.048(4) 0.039(4) 0.039(4) 0.002(3) 0.002(3) 0.005(3)
C25_2 0.044(4) 0.042(4) 0.041(4) 0.004(3) 0.002(3) 0.009(4)
C26_2 0.036(4) 0.039(4) 0.047(4) 0.009(4) -0.002(3) -0.002(3)
C27_2 0.039(4) 0.049(4) 0.046(4) 0.014(4) 0.002(3) 0.004(3)
C28_2 0.044(4) 0.059(4) 0.042(4) 0.013(4) 0.004(3) 0.006(3)
C29_2 0.043(4) 0.059(4) 0.039(4) 0.011(3) 0.004(3) 0.010(3)
C30_2 0.043(4) 0.051(4) 0.031(4) 0.007(4) 0.006(3) 0.010(4)
N31_2 0.048(4) 0.054(4) 0.036(4) 0.004(3) 0.005(3) 0.008(3)
C32_2 0.056(5) 0.065(5) 0.034(4) 0.001(4) 0.001(4) 0.010(4)
C33_2 0.059(5) 0.070(5) 0.034(4) 0.000(4) 0.005(4) 0.011(4)
C34_2 0.051(4) 0.070(4) 0.035(4) 0.009(4) 0.005(3) 0.011(4)
C35_2 0.057(5) 0.076(5) 0.041(4) 0.013(4) 0.012(4) 0.011(4)
C36_2 0.057(5) 0.075(5) 0.044(4) 0.019(4) 0.013(4) 0.005(4)
C37_2 0.051(4) 0.066(5) 0.046(4) 0.017(4) 0.008(4) 0.006(4)
C17A_2 0.065(5) 0.040(4) 0.050(5) -0.003(4) 0.003(4) 0.008(4)
C17B_2 0.056(4) 0.037(4) 0.050(5) -0.005(4) 0.005(4) -0.001(4)
C17C_2 0.050(4) 0.040(4) 0.053(5) -0.002(4) 0.002(4) -0.004(4)
C17D_2 0.044(4) 0.040(4) 0.059(5) 0.002(4) -0.002(4) -0.004(4)
C17E_2 0.044(5) 0.041(5) 0.068(6) -0.001(4) 0.000(4) 0.000(4)
C17F_2 0.063(7) 0.051(6) 0.078(8) -0.006(6) 0.006(6) 0.005(6)
C1_3 0.059(4) 0.053(4) 0.072(5) -0.008(4) -0.011(4) 0.022(4)
C2_3 0.059(4) 0.056(4) 0.062(4) -0.009(4) -0.007(4) 0.023(4)
C3_3 0.054(5) 0.049(4) 0.054(5) -0.004(4) 0.000(4) 0.016(4)
N4_3 0.058(4) 0.053(4) 0.055(4) 0.004(4) 0.005(4) 0.024(4)
C5_3 0.071(5) 0.070(5) 0.059(5) 0.004(5) 0.000(5) 0.028(5)
C6_3 0.080(5) 0.076(5) 0.058(5) -0.001(5) -0.002(5) 0.033(5)
C7_3 0.078(5) 0.072(5) 0.064(5) -0.011(4) -0.002(4) 0.036(4)
C8_3 0.092(6) 0.081(6) 0.074(6) -0.018(5) 0.000(5) 0.039(5)
C9_3 0.094(6) 0.078(6) 0.082(6) -0.022(5) -0.003(5) 0.039(5)
C10_3 0.081(6) 0.066(5) 0.083(6) -0.013(5) -0.009(5) 0.034(5)
C11_3 0.051(5) 0.049(4) 0.076(5) 0.002(5) -0.018(4) 0.011(4)
C12_3 0.044(4) 0.051(5) 0.076(5) 0.009(5) -0.018(4) 0.009(4)
C13_3 0.040(4) 0.063(4) 0.079(5) 0.025(4) -0.015(4) 0.004(4)
C14_3 0.052(5) 0.070(5) 0.091(6) 0.031(5) -0.013(5) -0.001(5)
C15_3 0.054(5) 0.083(6) 0.091(6) 0.036(5) -0.011(5) -0.001(5)
C16_3 0.049(4) 0.097(5) 0.078(5) 0.042(4) -0.010(4) -0.001(4)
N17_3 0.062(4) 0.113(5) 0.080(5) 0.044(5) 0.002(4) -0.008(4)
C18_3 0.055(4) 0.125(6) 0.064(5) 0.038(5) -0.001(4) -0.010(5)
C19_3 0.065(5) 0.139(7) 0.058(5) 0.031(6) 0.001(5) -0.013(6)
C20_3 0.064(5) 0.143(7) 0.052(5) 0.022(6) 0.000(5) -0.006(6)
C21_3 0.051(4) 0.134(6) 0.045(4) 0.020(5) -0.004(4) -0.002(5)
C22_3 0.040(4) 0.124(6) 0.042(5) 0.024(5) -0.004(4) -0.002(5)
C23_3 0.039(4) 0.112(5) 0.055(4) 0.035(4) -0.005(4) -0.002(4)
C24_3 0.038(4) 0.094(5) 0.064(4) 0.037(4) -0.009(4) 0.003(4)
C25_3 0.031(4) 0.075(5) 0.069(5) 0.033(4) -0.012(4) 0.002(4)
C26_3 0.051(5) 0.131(7) 0.040(5) 0.016(5) 0.003(4) 0.008(5)
C27_3 0.049(5) 0.120(6) 0.036(4) 0.011(5) 0.005(4) 0.017(5)
C28_3 0.056(4) 0.107(5) 0.034(4) 0.008(4) 0.007(4) 0.029(4)
C29_3 0.054(4) 0.083(5) 0.031(4) 0.002(4) 0.003(3) 0.025(4)
C30_3 0.047(4) 0.071(5) 0.036(4) -0.002(4) 0.004(4) 0.019(4)
N31_3 0.047(4) 0.058(4) 0.037(4) -0.003(3) 0.000(3) 0.015(4)
C32_3 0.058(5) 0.059(5) 0.041(4) -0.004(4) -0.001(4) 0.011(4)
C33_3 0.066(5) 0.062(5) 0.039(4) -0.007(4) -0.004(4) 0.019(4)
C34_3 0.067(4) 0.075(5) 0.033(4) 0.000(4) 0.000(4) 0.028(4)
C35_3 0.079(5) 0.087(6) 0.041(5) -0.001(5) 0.006(4) 0.034(5)
C36_3 0.077(6) 0.100(6) 0.041(5) 0.003(5) 0.013(4) 0.038(5)
C37_3 0.070(5) 0.111(6) 0.040(5) 0.005(5) 0.012(4) 0.033(5)
C17A_3 0.070(6) 0.114(7) 0.086(6) 0.043(6) 0.006(5) -0.009(6)
C17B_3 0.072(6) 0.114(7) 0.088(7) 0.040(6) 0.007(6) -0.010(6)
C17C_3 0.078(7) 0.117(8) 0.092(8) 0.035(8) 0.007(7) -0.010(7)
C17D_3 0.084(7) 0.118(8) 0.095(8) 0.033(7) 0.007(7) -0.010(7)
C17E_3 0.088(7) 0.118(9) 0.096(8) 0.031(8) 0.008(7) -0.010(8)
C17F_3 0.096(10) 0.121(11) 0.099(11) 0.025(10) 0.007(10) -0.006(10)
C19A_3 0.069(6) 0.113(7) 0.086(6) 0.042(6) 0.006(5) -0.009(6)
C19B_3 0.073(6) 0.114(7) 0.088(7) 0.040(6) 0.007(6) -0.010(6)
C19C_3 0.083(7) 0.116(8) 0.094(8) 0.033(7) 0.007(6) -0.011(7)
C19D_3 0.088(7) 0.117(9) 0.097(8) 0.030(7) 0.006(7) -0.011(7)
C19E_3 0.094(9) 0.117(10) 0.100(10) 0.027(9) 0.001(9) -0.012(9)
C19F_3 0.101(15) 0.117(16) 0.108(15) 0.016(14) -0.003(14) -0.024(14)
C1_4 0.029(4) 0.071(4) 0.107(5) 0.032(5) 0.004(4) 0.010(4)
C2_4 0.031(4) 0.056(4) 0.119(6) 0.019(5) 0.014(4) 0.014(3)
C3_4 0.037(4) 0.048(4) 0.115(6) 0.010(5) 0.023(5) 0.015(4)
N4_4 0.046(4) 0.047(4) 0.120(7) 0.003(5) 0.024(5) 0.010(4)
C5_4 0.052(5) 0.055(5) 0.130(7) 0.000(5) 0.023(5) 0.006(4)
C6_4 0.048(5) 0.056(5) 0.135(7) 0.004(5) 0.017(5) 0.007(4)
C7_4 0.040(4) 0.058(4) 0.131(6) 0.013(5) 0.014(5) 0.011(4)
C8_4 0.043(5) 0.065(5) 0.135(7) 0.018(6) 0.006(5) 0.009(4)
C9_4 0.047(5) 0.074(6) 0.131(7) 0.027(6) 0.000(6) 0.004(5)
C10_4 0.039(4) 0.074(5) 0.119(7) 0.033(5) -0.002(5) 0.003(4)
C11_4 0.031(4) 0.078(5) 0.088(6) 0.036(5) 0.006(4) 0.012(4)
C12_4 0.034(4) 0.084(5) 0.074(5) 0.036(5) 0.007(4) 0.012(4)
C13_4 0.037(4) 0.084(5) 0.067(5) 0.033(4) 0.010(4) 0.015(4)
C14_4 0.042(4) 0.090(5) 0.064(5) 0.031(5) 0.011(4) 0.017(4)
C15_4 0.043(4) 0.086(5) 0.065(5) 0.027(5) 0.018(4) 0.024(4)
C16_4 0.045(4) 0.083(5) 0.064(4) 0.029(4) 0.018(4) 0.025(4)
N17_4 0.051(4) 0.077(4) 0.066(4) 0.023(4) 0.020(4) 0.025(4)
C18_4 0.050(4) 0.073(4) 0.062(5) 0.027(4) 0.018(4) 0.025(4)
C19_4 0.054(5) 0.067(5) 0.065(5) 0.025(4) 0.016(4) 0.022(4)
C20_4 0.052(5) 0.064(5) 0.066(5) 0.026(4) 0.011(4) 0.017(4)
C21_4 0.044(4) 0.065(4) 0.064(5) 0.024(4) 0.013(4) 0.015(4)
C22_4 0.041(4) 0.068(5) 0.060(5) 0.027(4) 0.014(4) 0.020(4)
C23_4 0.043(4) 0.072(4) 0.061(4) 0.030(4) 0.018(3) 0.020(4)
C24_4 0.040(4) 0.078(4) 0.060(4) 0.033(4) 0.017(3) 0.020(4)
C25_4 0.037(4) 0.082(5) 0.062(5) 0.035(4) 0.015(4) 0.019(4)
C26_4 0.042(4) 0.054(5) 0.065(5) 0.018(4) 0.007(4) 0.009(4)
C27_4 0.039(4) 0.049(4) 0.063(5) 0.014(4) 0.005(4) 0.001(4)
C28_4 0.036(4) 0.049(4) 0.058(4) 0.003(4) 0.003(3) -0.004(3)
C29_4 0.030(3) 0.046(4) 0.050(4) -0.002(3) 0.001(3) -0.004(3)
C30_4 0.026(3) 0.044(4) 0.046(4) -0.006(4) 0.000(3) -0.001(3)
N31_4 0.030(3) 0.041(4) 0.050(4) -0.007(3) 0.004(3) 0.000(3)
C32_4 0.031(4) 0.049(4) 0.054(5) -0.008(4) 0.004(3) 0.002(3)
C33_4 0.031(4) 0.055(4) 0.054(5) -0.008(4) 0.003(4) 0.001(3)
C34_4 0.031(3) 0.051(4) 0.054(4) -0.007(4) 0.002(3) -0.005(3)
C35_4 0.038(4) 0.054(5) 0.065(5) -0.004(4) 0.008(4) -0.010(4)
C36_4 0.046(4) 0.057(5) 0.071(5) 0.001(4) 0.008(4) -0.012(4)
C37_4 0.043(4) 0.052(5) 0.068(5) 0.005(4) 0.005(4) -0.006(4)
C17A_4 0.055(5) 0.079(5) 0.064(5) 0.017(5) 0.020(4) 0.021(4)
C17B_4 0.053(5) 0.076(5) 0.060(5) 0.015(5) 0.016(4) 0.016(5)
C17C_4 0.049(5) 0.072(5) 0.057(5) 0.011(5) 0.015(4) 0.011(4)
C17D_4 0.048(5) 0.075(6) 0.055(5) 0.008(5) 0.010(4) 0.009(4)
C17E_4 0.051(5) 0.081(7) 0.055(6) 0.003(5) 0.014(5) 0.006(5)
C17F_4 0.059(8) 0.099(10) 0.083(9) -0.014(8) -0.002(7) -0.002(7)
B1_8 0.067(11) 0.105(14) 0.116(15) 0.013(13) 0.002(10) 0.025(10)
F2_8 0.110(12) 0.37(3) 0.138(14) -0.047(17) 0.047(11) -0.048(14)
F3_8 0.134(13) 0.218(19) 0.128(11) -0.053(12) -0.031(10) 0.006(12)
F4_8 0.131(12) 0.085(9) 0.42(3) -0.001(15) -0.097(16) 0.015(9)
F5_8 0.158(12) 0.105(9) 0.090(8) 0.006(7) 0.011(8) -0.018(8)
B1_9 0.040(7) 0.077(10) 0.080(10) -0.025(8) -0.010(7) 0.003(6)
F2_9 0.081(7) 0.107(8) 0.141(10) -0.034(8) 0.028(7) 0.007(6)
F3_9 0.087(7) 0.089(7) 0.106(8) 0.010(6) -0.024(6) -0.032(6)
F4_9 0.053(4) 0.075(5) 0.087(6) 0.001(4) -0.014(4) -0.008(4)
F5_9 0.042(4) 0.123(8) 0.075(6) 0.011(5) 0.004(4) -0.010(4)
B1_10 0.049(10) 0.052(10) 0.050(10) 0.000 0.000 0.016(8)
F2_10 0.134(10) 0.188(14) 0.206(15) -0.148(13) -0.113(11) 0.096(10)
F3_10 0.075(5) 0.060(4) 0.057(4) -0.011(4) -0.004(4) 0.019(4)
B1_11 0.08(2) 0.05(2) 0.24(3) -0.01(2) -0.03(2) 0.010(14)
F2_11 0.13(2) 0.065(14) 0.19(2) -0.013(15) -0.043(18) 0.015(14)
F3_11 0.12(2) 0.090(16) 0.20(3) -0.020(16) -0.032(18) 0.030(14)
F4_11 0.083(14) 0.082(14) 0.25(3) -0.034(18) -0.005(18) 0.029(12)
F5_11 0.080(16) 0.065(15) 0.31(4) -0.01(2) -0.06(2) 0.011(11)

loop_
_atom_type_symbol
_atom_type_description
_atom_type_scat_dispersion_real
_atom_type_scat_dispersion_imag
_atom_type_scat_source
C C 0.0181 0.0091 'International Tables Vol C Tables 4.2.6.8 and 6.1.1.4'
Pd Pd 0.1215 3.9337 'International Tables Vol C Tables 4.2.6.8 and 6.1.1.4'
B B 0.0090 0.0039 'International Tables Vol C Tables 4.2.6.8 and 6.1.1.4'
F F 0.0727 0.0534 'International Tables Vol C Tables 4.2.6.8 and 6.1.1.4'
N N 0.0311 0.0180 'International Tables Vol C Tables 4.2.6.8 and 6.1.1.4'
H H 0.0000 0.0000 'International Tables Vol C Tables 4.2.6.8 and 6.1.1.4'

loop_
_geom_angle_atom_site_label_1
_geom_angle_atom_site_label_2
_geom_angle_atom_site_label_3
_geom_angle
_geom_angle_site_symmetry_1
_geom_angle_site_symmetry_3
_geom_angle_publ_flag
N4_3 Pd1_12 N4_1 177.9(4) . . ?
N4_3 Pd1_12 N4_2 89.0(4) . . ?
N4_1 Pd1_12 N4_2 91.0(4) . . ?
N4_3 Pd1_12 N4_4 91.4(4) . . ?
N4_1 Pd1_12 N4_4 88.9(4) . . ?
N4_2 Pd1_12 N4_4 175.0(5) . . ?
N31_3 Pd2_12 N31_2 87.2(4) . . ?
N31_3 Pd2_12 N31_1 177.0(4) . . ?
N31_2 Pd2_12 N31_1 92.0(3) . . ?
N31_3 Pd2_12 N31_4 90.1(4) . . ?
N31_2 Pd2_12 N31_4 172.8(4) . . ?
N31_1 Pd2_12 N31_4 90.9(3) . . ?
C10_1 C1_1 C2_1 117.7(7) . . ?
C10_1 C1_1 C11_1 122.9(9) . . ?
C2_1 C1_1 C11_1 119.2(8) . . ?
C7_1 C2_1 C3_1 117.6(8) . . ?
C7_1 C2_1 C1_1 121.1(7) . . ?
C3_1 C2_1 C1_1 121.3(7) . . ?
N4_1 C3_1 C2_1 123.0(8) . . ?
N4_1 C3_1 H3_1 118.5 . . ?
C2_1 C3_1 H3_1 118.5 . . ?
C3_1 N4_1 C5_1 119.4(8) . . ?
C3_1 N4_1 Pd1_12 120.2(6) . . ?
C5_1 N4_1 Pd1_12 120.4(7) . . ?
C6_1 C5_1 N4_1 122.3(10) . . ?
C6_1 C5_1 H5_1 118.8 . . ?
N4_1 C5_1 H5_1 118.8 . . ?
C5_1 C6_1 C7_1 120.0(9) . . ?
C5_1 C6_1 H6_1 120.0 . . ?
C7_1 C6_1 H6_1 120.0 . . ?
C6_1 C7_1 C2_1 117.7(7) . . ?
C6_1 C7_1 C8_1 123.8(8) . . ?
C2_1 C7_1 C8_1 118.5(8) . . ?
C9_1 C8_1 C7_1 119.5(9) . . ?
C9_1 C8_1 H8_1 120.3 . . ?
C7_1 C8_1 H8_1 120.3 . . ?
C8_1 C9_1 C10_1 122.2(9) . . ?
C8_1 C9_1 H9_1 118.9 . . ?
C10_1 C9_1 H9_1 118.9 . . ?
C9_1 C10_1 C1_1 120.9(9) . . ?
C9_1 C10_1 H10_1 119.6 . . ?
C1_1 C10_1 H10_1 119.6 . . ?
C12_1 C11_1 C1_1 172.7(14) . . ?
C11_1 C12_1 C13_1 179.3(15) . . ?
C25_1 C13_1 C14_1 119.8(8) . . ?
C25_1 C13_1 C12_1 120.6(8) . . ?
C14_1 C13_1 C12_1 119.5(9) . . ?
C15_1 C14_1 C13_1 122.8(10) . . ?
C15_1 C14_1 H14_1 118.6 . . ?
C13_1 C14_1 H14_1 118.6 . . ?
C14_1 C15_1 C16_1 117.0(9) . . ?
C14_1 C15_1 H15_1 121.5 . . ?
C16_1 C15_1 H15_1 121.5 . . ?
N17_1 C16_1 C15_1 129.7(8) . . ?
N17_1 C16_1 C24_1 108.9(7) . . ?
C15_1 C16_1 C24_1 121.4(7) . . ?
C18_1 N17_1 C16_1 108.7(6) . . ?
C18_1 N17_1 C17A_1 125.0(14) . . ?
C16_1 N17_1 C17A_1 126.2(14) . . ?
C18_1 N17_1 C18A_1 125.3(10) . . ?
C16_1 N17_1 C18A_1 125.1(10) . . ?
N17_1 C18_1 C19_1 128.9(8) . . ?
N17_1 C18_1 C23_1 108.8(7) . . ?
C19_1 C18_1 C23_1 122.3(7) . . ?
C22_1 C21_1 C20_1 121.0(8) . . ?
C22_1 C21_1 C26_1 117.2(8) . . ?
C20_1 C21_1 C26_1 121.7(8) . . ?
C19_1 C20_1 C21_1 121.4(9) . . ?
C19_1 C20_1 H20_1 119.3 . . ?
C21_1 C20_1 H20_1 119.3 . . ?
C20_1 C19_1 C18_1 117.1(9) . . ?
C20_1 C19_1 H19_1 121.5 . . ?
C18_1 C19_1 H19_1 121.5 . . ?
C23_1 C22_1 C21_1 118.6(8) . . ?
C23_1 C22_1 H22_1 120.7 . . ?
C21_1 C22_1 H22_1 120.7 . . ?
C22_1 C23_1 C18_1 119.5(8) . . ?
C22_1 C23_1 C24_1 134.0(8) . . ?
C18_1 C23_1 C24_1 106.5(7) . . ?
C25_1 C24_1 C16_1 120.7(8) . . ?
C25_1 C24_1 C23_1 132.4(8) . . ?
C16_1 C24_1 C23_1 106.9(7) . . ?
C13_1 C25_1 C24_1 118.3(8) . . ?
C13_1 C25_1 H25_1 120.9 . . ?
C24_1 C25_1 H25_1 120.9 . . ?
C27_1 C26_1 C21_1 174.1(11) . . ?
C26_1 C27_1 C28_1 172.5(12) . . ?
C37_1 C28_1 C27_1 123.4(9) . . ?
C37_1 C28_1 C29_1 119.1(7) . . ?
C27_1 C28_1 C29_1 117.4(8) . . ?
C30_1 C29_1 C34_1 117.5(8) . . ?
C30_1 C29_1 C28_1 123.1(8) . . ?
C34_1 C29_1 C28_1 119.4(7) . . ?
N31_1 C30_1 C29_1 124.5(9) . . ?
N31_1 C30_1 H30_1 117.8 . . ?
C29_1 C30_1 H30_1 117.8 . . ?
C30_1 N31_1 C32_1 117.5(8) . . ?
C30_1 N31_1 Pd2_12 120.0(6) . . ?
C32_1 N31_1 Pd2_12 122.4(7) . . ?
N31_1 C32_1 C33_1 122.9(9) . . ?
N31_1 C32_1 H32_1 118.6 . . ?
C33_1 C32_1 H32_1 118.6 . . ?
C32_1 C33_1 C34_1 120.3(9) . . ?
C32_1 C33_1 H33_1 119.8 . . ?
C34_1 C33_1 H33_1 119.8 . . ?
C33_1 C34_1 C35_1 124.3(9) . . ?
C33_1 C34_1 C29_1 117.0(8) . . ?
C35_1 C34_1 C29_1 118.7(8) . . ?
C36_1 C35_1 C34_1 120.6(10) . . ?
C36_1 C35_1 H35_1 119.7 . . ?
C34_1 C35_1 H35_1 119.7 . . ?
C35_1 C36_1 C37_1 121.2(9) . . ?
C35_1 C36_1 H36_1 119.4 . . ?
C37_1 C36_1 H36_1 119.4 . . ?
C28_1 C37_1 C36_1 120.9(9) . . ?
C28_1 C37_1 H37_1 119.5 . . ?
C36_1 C37_1 H37_1 119.5 . . ?
N17_1 C17A_1 C17B_1 116(2) . . ?
N17_1 C17A_1 H17A_1 108.4 . . ?
C17B_1 C17A_1 H17A_1 108.4 . . ?
N17_1 C17A_1 H17B_1 108.4 . . ?
C17B_1 C17A_1 H17B_1 108.4 . . ?
H17A_1 C17A_1 H17B_1 107.5 . . ?
C17C_1 C17B_1 C17A_1 109(3) . . ?
C17C_1 C17B_1 H17C_1 109.8 . . ?
C17A_1 C17B_1 H17C_1 109.8 . . ?
C17C_1 C17B_1 H17D_1 109.8 . . ?
C17A_1 C17B_1 H17D_1 109.8 . . ?
H17C_1 C17B_1 H17D_1 108.3 . . ?
C17D_1 C17C_1 C17B_1 113(3) . . ?
C17D_1 C17C_1 H17E_1 108.9 . . ?
C17B_1 C17C_1 H17E_1 108.9 . . ?
C17D_1 C17C_1 H17F_1 108.9 . . ?
C17B_1 C17C_1 H17F_1 108.9 . . ?
H17E_1 C17C_1 H17F_1 107.8 . . ?
C17C_1 C17D_1 C17E_1 113(3) . . ?
C17C_1 C17D_1 H17G_1 109.0 . . ?
C17E_1 C17D_1 H17G_1 109.0 . . ?
C17C_1 C17D_1 H17H_1 109.0 . . ?
C17E_1 C17D_1 H17H_1 109.0 . . ?
H17G_1 C17D_1 H17H_1 107.8 . . ?
C17D_1 C17E_1 C17F_1 108(3) . . ?
C17D_1 C17E_1 H17I_1 110.1 . . ?
C17F_1 C17E_1 H17I_1 110.1 . . ?
C17D_1 C17E_1 H17J_1 110.1 . . ?
C17F_1 C17E_1 H17J_1 110.1 . . ?
H17I_1 C17E_1 H17J_1 108.4 . . ?
C17E_1 C17F_1 H17K_1 109.5 . . ?
C17E_1 C17F_1 H17L_1 109.5 . . ?
H17K_1 C17F_1 H17L_1 109.5 . . ?
C17E_1 C17F_1 H17M_1 109.5 . . ?
H17K_1 C17F_1 H17M_1 109.5 . . ?
H17L_1 C17F_1 H17M_1 109.5 . . ?
N17_1 C18A_1 C18B_1 111.0(14) . . ?
N17_1 C18A_1 H18A_1 109.4 . . ?
C18B_1 C18A_1 H18A_1 109.4 . . ?
N17_1 C18A_1 H18B_1 109.4 . . ?
C18B_1 C18A_1 H18B_1 109.4 . . ?
H18A_1 C18A_1 H18B_1 108.0 . . ?
C18C_1 C18B_1 C18A_1 111.0(17) . . ?
C18C_1 C18B_1 H18C_1 109.4 . . ?
C18A_1 C18B_1 H18C_1 109.4 . . ?
C18C_1 C18B_1 H18D_1 109.4 . . ?
C18A_1 C18B_1 H18D_1 109.4 . . ?
H18C_1 C18B_1 H18D_1 108.0 . . ?
C18B_1 C18C_1 C18D_1 109(2) . . ?
C18B_1 C18C_1 H18E_1 109.9 . . ?
C18D_1 C18C_1 H18E_1 109.9 . . ?
C18B_1 C18C_1 H18F_1 109.9 . . ?
C18D_1 C18C_1 H18F_1 109.9 . . ?
H18E_1 C18C_1 H18F_1 108.3 . . ?
C18C_1 C18D_1 C18E_1 113.6(19) . . ?
C18C_1 C18D_1 H18G_1 108.8 . . ?
C18E_1 C18D_1 H18G_1 108.8 . . ?
C18C_1 C18D_1 H18H_1 108.8 . . ?
C18E_1 C18D_1 H18H_1 108.8 . . ?
H18G_1 C18D_1 H18H_1 107.7 . . ?
C18D_1 C18E_1 C18F_1 110(2) . . ?
C18D_1 C18E_1 H18I_1 109.7 . . ?
C18F_1 C18E_1 H18I_1 109.7 . . ?
C18D_1 C18E_1 H18J_1 109.7 . . ?
C18F_1 C18E_1 H18J_1 109.7 . . ?
H18I_1 C18E_1 H18J_1 108.2 . . ?
C18E_1 C18F_1 H18K_1 109.5 . . ?
C18E_1 C18F_1 H18L_1 109.5 . . ?
H18K_1 C18F_1 H18L_1 109.5 . . ?
C18E_1 C18F_1 H18M_1 109.5 . . ?
H18K_1 C18F_1 H18M_1 109.5 . . ?
H18L_1 C18F_1 H18M_1 109.5 . . ?
C10_2 C1_2 C2_2 118.6(7) . . ?
C10_2 C1_2 C11_2 123.3(9) . . ?
C2_2 C1_2 C11_2 118.1(8) . . ?
C3_2 C2_2 C7_2 119.2(8) . . ?
C3_2 C2_2 C1_2 121.3(7) . . ?
C7_2 C2_2 C1_2 119.5(7) . . ?
N4_2 C3_2 C2_2 122.0(9) . . ?
N4_2 C3_2 H3_2 119.0 . . ?
C2_2 C3_2 H3_2 119.0 . . ?
C3_2 N4_2 C5_2 119.8(9) . . ?
C3_2 N4_2 Pd1_12 116.4(6) . . ?
C5_2 N4_2 Pd1_12 123.5(7) . . ?
N4_2 C5_2 C6_2 123.0(10) . . ?
N4_2 C5_2 H5_2 118.5 . . ?
C6_2 C5_2 H5_2 118.5 . . ?
C5_2 C6_2 C7_2 119.3(9) . . ?
C5_2 C6_2 H6_2 120.3 . . ?
C7_2 C6_2 H6_2 120.3 . . ?
C8_2 C7_2 C6_2 124.5(8) . . ?
C8_2 C7_2 C2_2 118.9(8) . . ?
C6_2 C7_2 C2_2 116.5(8) . . ?
C9_2 C8_2 C7_2 119.8(9) . . ?
C9_2 C8_2 H8_2 120.1 . . ?
C7_2 C8_2 H8_2 120.1 . . ?
C8_2 C9_2 C10_2 121.9(10) . . ?
C8_2 C9_2 H9_2 119.0 . . ?
C10_2 C9_2 H9_2 119.0 . . ?
C1_2 C10_2 C9_2 121.1(9) . . ?
C1_2 C10_2 H10_2 119.4 . . ?
C9_2 C10_2 H10_2 119.4 . . ?
C12_2 C11_2 C1_2 171.0(13) . . ?
C11_2 C12_2 C13_2 178.5(13) . . ?
C25_2 C13_2 C14_2 120.5(8) . . ?
C25_2 C13_2 C12_2 119.8(8) . . ?
C14_2 C13_2 C12_2 119.6(8) . . ?
C15_2 C14_2 C13_2 120.6(10) . . ?
C15_2 C14_2 H14_2 119.7 . . ?
C13_2 C14_2 H14_2 119.7 . . ?
C14_2 C15_2 C16_2 119.4(9) . . ?
C14_2 C15_2 H15_2 120.3 . . ?
C16_2 C15_2 H15_2 120.3 . . ?
N17_2 C16_2 C15_2 130.5(8) . . ?
N17_2 C16_2 C24_2 109.3(7) . . ?
C15_2 C16_2 C24_2 120.2(7) . . ?
C18_2 N17_2 C16_2 108.8(6) . . ?
C18_2 N17_2 C17A_2 124.7(8) . . ?
C16_2 N17_2 C17A_2 126.3(8) . . ?
N17_2 C18_2 C19_2 128.9(8) . . ?
N17_2 C18_2 C23_2 109.2(6) . . ?
C19_2 C18_2 C23_2 121.9(7) . . ?
C20_2 C19_2 C18_2 117.7(9) . . ?
C20_2 C19_2 H19_2 121.1 . . ?
C18_2 C19_2 H19_2 121.1 . . ?
C19_2 C20_2 C21_2 121.5(9) . . ?
C19_2 C20_2 H20_2 119.2 . . ?
C21_2 C20_2 H20_2 119.2 . . ?
C20_2 C21_2 C22_2 120.5(8) . . ?
C20_2 C21_2 C26_2 119.7(8) . . ?
C22_2 C21_2 C26_2 119.8(8) . . ?
C23_2 C22_2 C21_2 118.8(8) . . ?
C23_2 C22_2 H22_2 120.6 . . ?
C21_2 C22_2 H22_2 120.6 . . ?
C22_2 C23_2 C18_2 119.6(7) . . ?
C22_2 C23_2 C24_2 133.9(8) . . ?
C18_2 C23_2 C24_2 106.6(7) . . ?
C25_2 C24_2 C16_2 120.1(7) . . ?
C25_2 C24_2 C23_2 133.9(8) . . ?
C16_2 C24_2 C23_2 106.0(6) . . ?
C13_2 C25_2 C24_2 119.2(8) . . ?
C13_2 C25_2 H25_2 120.4 . . ?
C24_2 C25_2 H25_2 120.4 . . ?
C27_2 C26_2 C21_2 177.5(12) . . ?
C26_2 C27_2 C28_2 169.8(11) . . ?
C37_2 C28_2 C29_2 118.5(7) . . ?
C37_2 C28_2 C27_2 123.8(9) . . ?
C29_2 C28_2 C27_2 117.6(8) . . ?
C30_2 C29_2 C28_2 122.8(8) . . ?
C30_2 C29_2 C34_2 117.8(8) . . ?
C28_2 C29_2 C34_2 119.3(7) . . ?
N31_2 C30_2 C29_2 122.9(9) . . ?
N31_2 C30_2 H30_2 118.5 . . ?
C29_2 C30_2 H30_2 118.5 . . ?
C30_2 N31_2 C32_2 119.2(9) . . ?
C30_2 N31_2 Pd2_12 123.3(6) . . ?
C32_2 N31_2 Pd2_12 117.5(7) . . ?
N31_2 C32_2 C33_2 123.1(10) . . ?
N31_2 C32_2 H32_2 118.5 . . ?
C33_2 C32_2 H32_2 118.5 . . ?
C32_2 C33_2 C34_2 119.7(9) . . ?
C32_2 C33_2 H33_2 120.1 . . ?
C34_2 C33_2 H33_2 120.1 . . ?
C33_2 C34_2 C35_2 123.5(9) . . ?
C33_2 C34_2 C29_2 117.1(8) . . ?
C35_2 C34_2 C29_2 119.4(8) . . ?
C36_2 C35_2 C34_2 119.0(10) . . ?
C36_2 C35_2 H35_2 120.5 . . ?
C34_2 C35_2 H35_2 120.5 . . ?
C35_2 C36_2 C37_2 122.2(9) . . ?
C35_2 C36_2 H36_2 118.9 . . ?
C37_2 C36_2 H36_2 118.9 . . ?
C28_2 C37_2 C36_2 121.5(9) . . ?
C28_2 C37_2 H37_2 119.3 . . ?
C36_2 C37_2 H37_2 119.3 . . ?
N17_2 C17A_2 C17B_2 113.9(9) . . ?
N17_2 C17A_2 H17A_2 108.8 . . ?
C17B_2 C17A_2 H17A_2 108.8 . . ?
N17_2 C17A_2 H17B_2 108.8 . . ?
C17B_2 C17A_2 H17B_2 108.8 . . ?
H17A_2 C17A_2 H17B_2 107.7 . . ?
C17C_2 C17B_2 C17A_2 112.2(9) . . ?
C17C_2 C17B_2 H17C_2 109.2 . . ?
C17A_2 C17B_2 H17C_2 109.2 . . ?
C17C_2 C17B_2 H17D_2 109.2 . . ?
C17A_2 C17B_2 H17D_2 109.2 . . ?
H17C_2 C17B_2 H17D_2 107.9 . . ?
C17B_2 C17C_2 C17D_2 114.5(9) . . ?
C17B_2 C17C_2 H17E_2 108.6 . . ?
C17D_2 C17C_2 H17E_2 108.6 . . ?
C17B_2 C17C_2 H17F_2 108.6 . . ?
C17D_2 C17C_2 H17F_2 108.6 . . ?
H17E_2 C17C_2 H17F_2 107.6 . . ?
C17C_2 C17D_2 C17E_2 114.0(9) . . ?
C17C_2 C17D_2 H17G_2 108.8 . . ?
C17E_2 C17D_2 H17G_2 108.8 . . ?
C17C_2 C17D_2 H17H_2 108.8 . . ?
C17E_2 C17D_2 H17H_2 108.8 . . ?
H17G_2 C17D_2 H17H_2 107.6 . . ?
C17F_2 C17E_2 C17D_2 113.1(11) . . ?
C17F_2 C17E_2 H17I_2 109.0 . . ?
C17D_2 C17E_2 H17I_2 109.0 . . ?
C17F_2 C17E_2 H17J_2 109.0 . . ?
C17D_2 C17E_2 H17J_2 109.0 . . ?
H17I_2 C17E_2 H17J_2 107.8 . . ?
C17E_2 C17F_2 H17K_2 109.5 . . ?
C17E_2 C17F_2 H17L_2 109.5 . . ?
H17K_2 C17F_2 H17L_2 109.5 . . ?
C17E_2 C17F_2 H17M_2 109.5 . . ?
H17K_2 C17F_2 H17M_2 109.5 . . ?
H17L_2 C17F_2 H17M_2 109.5 . . ?
C10_3 C1_3 C2_3 119.3(8) . . ?
C10_3 C1_3 C11_3 122.6(10) . . ?
C2_3 C1_3 C11_3 118.2(9) . . ?
C3_3 C2_3 C7_3 117.8(8) . . ?
C3_3 C2_3 C1_3 122.2(8) . . ?
C7_3 C2_3 C1_3 119.9(7) . . ?
N4_3 C3_3 C2_3 122.6(9) . . ?
N4_3 C3_3 H3_3 118.7 . . ?
C2_3 C3_3 H3_3 118.7 . . ?
C3_3 N4_3 C5_3 119.1(9) . . ?
C3_3 N4_3 Pd1_12 119.7(7) . . ?
C5_3 N4_3 Pd1_12 121.0(7) . . ?
N4_3 C5_3 C6_3 124.0(10) . . ?
N4_3 C5_3 H5_3 118.0 . . ?
C6_3 C5_3 H5_3 118.0 . . ?
C5_3 C6_3 C7_3 118.6(10) . . ?
C5_3 C6_3 H6_3 120.7 . . ?
C7_3 C6_3 H6_3 120.7 . . ?
C6_3 C7_3 C8_3 124.0(10) . . ?
C6_3 C7_3 C2_3 117.7(8) . . ?
C8_3 C7_3 C2_3 118.2(9) . . ?
C9_3 C8_3 C7_3 120.0(11) . . ?
C9_3 C8_3 H8_3 120.0 . . ?
C7_3 C8_3 H8_3 120.0 . . ?
C8_3 C9_3 C10_3 122.1(11) . . ?
C8_3 C9_3 H9_3 118.9 . . ?
C10_3 C9_3 H9_3 118.9 . . ?
C1_3 C10_3 C9_3 120.4(10) . . ?
C1_3 C10_3 H10_3 119.8 . . ?
C9_3 C10_3 H10_3 119.8 . . ?
C12_3 C11_3 C1_3 173.9(13) . . ?
C11_3 C12_3 C13_3 177.4(13) . . ?
C25_3 C13_3 C14_3 121.2(9) . . ?
C25_3 C13_3 C12_3 119.6(10) . . ?
C14_3 C13_3 C12_3 119.2(10) . . ?
C15_3 C14_3 C13_3 121.3(12) . . ?
C15_3 C14_3 H14_3 119.4 . . ?
C13_3 C14_3 H14_3 119.4 . . ?
C14_3 C15_3 C16_3 117.8(11) . . ?
C14_3 C15_3 H15_3 121.1 . . ?
C16_3 C15_3 H15_3 121.1 . . ?
C15_3 C16_3 N17_3 129.0(9) . . ?
C15_3 C16_3 C24_3 122.1(9) . . ?
N17_3 C16_3 C24_3 108.9(8) . . ?
C16_3 N17_3 C18_3 108.3(7) . . ?
C16_3 N17_3 C17A_3 132.1(15) . . ?
C18_3 N17_3 C17A_3 119.6(15) . . ?
C16_3 N17_3 C19A_3 112.8(18) . . ?
C18_3 N17_3 C19A_3 137.5(18) . . ?
N17_3 C18_3 C19_3 129.3(10) . . ?
N17_3 C18_3 C23_3 109.3(8) . . ?
C19_3 C18_3 C23_3 121.4(9) . . ?
C20_3 C19_3 C18_3 116.9(11) . . ?
C20_3 C19_3 H19_3 121.6 . . ?
C18_3 C19_3 H19_3 121.6 . . ?
C19_3 C20_3 C21_3 123.1(12) . . ?
C19_3 C20_3 H20_3 118.4 . . ?
C21_3 C20_3 H20_3 118.4 . . ?
C22_3 C21_3 C20_3 119.9(10) . . ?
C22_3 C21_3 C26_3 119.1(10) . . ?
C20_3 C21_3 C26_3 121.0(11) . . ?
C23_3 C22_3 C21_3 118.4(10) . . ?
C23_3 C22_3 H22_3 120.8 . . ?
C21_3 C22_3 H22_3 120.8 . . ?
C22_3 C23_3 C18_3 120.2(9) . . ?
C22_3 C23_3 C24_3 133.5(9) . . ?
C18_3 C23_3 C24_3 106.3(8) . . ?
C25_3 C24_3 C16_3 119.5(9) . . ?
C25_3 C24_3 C23_3 133.4(10) . . ?
C16_3 C24_3 C23_3 107.1(8) . . ?
C24_3 C25_3 C13_3 118.1(9) . . ?
C24_3 C25_3 H25_3 120.9 . . ?
C13_3 C25_3 H25_3 120.9 . . ?
C27_3 C26_3 C21_3 178.8(15) . . ?
C26_3 C27_3 C28_3 171.8(14) . . ?
C37_3 C28_3 C27_3 121.9(10) . . ?
C37_3 C28_3 C29_3 118.7(8) . . ?
C27_3 C28_3 C29_3 119.2(9) . . ?
C30_3 C29_3 C34_3 117.6(8) . . ?
C30_3 C29_3 C28_3 122.2(9) . . ?
C34_3 C29_3 C28_3 120.1(7) . . ?
N31_3 C30_3 C29_3 123.4(10) . . ?
N31_3 C30_3 H30_3 118.3 . . ?
C29_3 C30_3 H30_3 118.3 . . ?
C30_3 N31_3 C32_3 118.8(9) . . ?
C30_3 N31_3 Pd2_12 118.1(7) . . ?
C32_3 N31_3 Pd2_12 122.9(7) . . ?
N31_3 C32_3 C33_3 123.3(10) . . ?
N31_3 C32_3 H32_3 118.4 . . ?
C33_3 C32_3 H32_3 118.4 . . ?
C32_3 C33_3 C34_3 119.4(10) . . ?
C32_3 C33_3 H33_3 120.3 . . ?
C34_3 C33_3 H33_3 120.3 . . ?
C33_3 C34_3 C29_3 117.3(8) . . ?
C33_3 C34_3 C35_3 124.3(10) . . ?
C29_3 C34_3 C35_3 118.4(9) . . ?
C36_3 C35_3 C34_3 119.2(11) . . ?
C36_3 C35_3 H35_3 120.4 . . ?
C34_3 C35_3 H35_3 120.4 . . ?
C35_3 C36_3 C37_3 123.4(10) . . ?
C35_3 C36_3 H36_3 118.3 . . ?
C37_3 C36_3 H36_3 118.3 . . ?
C28_3 C37_3 C36_3 120.0(10) . . ?
C28_3 C37_3 H37_3 120.0 . . ?
C36_3 C37_3 H37_3 120.0 . . ?
N17_3 C17A_3 C17B_3 111.5(19) . . ?
N17_3 C17A_3 H17A_3 109.3 . . ?
C17B_3 C17A_3 H17A_3 109.3 . . ?
N17_3 C17A_3 H17B_3 109.3 . . ?
C17B_3 C17A_3 H17B_3 109.3 . . ?
H17A_3 C17A_3 H17B_3 108.0 . . ?
C17C_3 C17B_3 C17A_3 109(2) . . ?
C17C_3 C17B_3 H17C_3 109.8 . . ?
C17A_3 C17B_3 H17C_3 109.8 . . ?
C17C_3 C17B_3 H17D_3 109.8 . . ?
C17A_3 C17B_3 H17D_3 109.8 . . ?
H17C_3 C17B_3 H17D_3 108.3 . . ?
C17D_3 C17C_3 C17B_3 115(3) . . ?
C17D_3 C17C_3 H17E_3 108.5 . . ?
C17B_3 C17C_3 H17E_3 108.5 . . ?
C17D_3 C17C_3 H17F_3 108.5 . . ?
C17B_3 C17C_3 H17F_3 108.5 . . ?
H17E_3 C17C_3 H17F_3 107.5 . . ?
C17C_3 C17D_3 C17E_3 114(3) . . ?
C17C_3 C17D_3 H17G_3 108.8 . . ?
C17E_3 C17D_3 H17G_3 108.8 . . ?
C17C_3 C17D_3 H17H_3 108.8 . . ?
C17E_3 C17D_3 H17H_3 108.8 . . ?
H17G_3 C17D_3 H17H_3 107.7 . . ?
C17F_3 C17E_3 C17D_3 110(3) . . ?
C17F_3 C17E_3 H17I_3 109.7 . . ?
C17D_3 C17E_3 H17I_3 109.7 . . ?
C17F_3 C17E_3 H17J_3 109.7 . . ?
C17D_3 C17E_3 H17J_3 109.7 . . ?
H17I_3 C17E_3 H17J_3 108.2 . . ?
C17E_3 C17F_3 H17K_3 109.5 . . ?
C17E_3 C17F_3 H17L_3 109.5 . . ?
H17K_3 C17F_3 H17L_3 109.5 . . ?
C17E_3 C17F_3 H17M_3 109.5 . . ?
H17K_3 C17F_3 H17M_3 109.5 . . ?
H17L_3 C17F_3 H17M_3 109.5 . . ?
N17_3 C19A_3 C19B_3 109(2) . . ?
N17_3 C19A_3 H19A_3 109.9 . . ?
C19B_3 C19A_3 H19A_3 109.9 . . ?
N17_3 C19A_3 H19B_3 109.9 . . ?
C19B_3 C19A_3 H19B_3 109.9 . . ?
H19A_3 C19A_3 H19B_3 108.3 . . ?
C19C_3 C19B_3 C19A_3 109.9(17) . . ?
C19C_3 C19B_3 H19C_3 109.7 . . ?
C19A_3 C19B_3 H19C_3 109.7 . . ?
C19C_3 C19B_3 H19D_3 109.7 . . ?
C19A_3 C19B_3 H19D_3 109.7 . . ?
H19C_3 C19B_3 H19D_3 108.2 . . ?
C19D_3 C19C_3 C19B_3 120(2) . . ?
C19D_3 C19C_3 H19E_3 107.4 . . ?
C19B_3 C19C_3 H19E_3 107.4 . . ?
C19D_3 C19C_3 H19F_3 107.4 . . ?
C19B_3 C19C_3 H19F_3 107.4 . . ?
H19E_3 C19C_3 H19F_3 107.0 . . ?
C19C_3 C19D_3 C19E_3 112.6(18) . . ?
C19C_3 C19D_3 H19G_3 109.1 . . ?
C19E_3 C19D_3 H19G_3 109.1 . . ?
C19C_3 C19D_3 H19H_3 109.1 . . ?
C19E_3 C19D_3 H19H_3 109.1 . . ?
H19G_3 C19D_3 H19H_3 107.8 . . ?
C19F_3 C19E_3 C19D_3 109(2) . . ?
C19F_3 C19E_3 H19I_3 109.9 . . ?
C19D_3 C19E_3 H19I_3 109.9 . . ?
C19F_3 C19E_3 H19J_3 109.9 . . ?
C19D_3 C19E_3 H19J_3 109.9 . . ?
H19I_3 C19E_3 H19J_3 108.3 . . ?
C19E_3 C19F_3 H19K_3 109.5 . . ?
C19E_3 C19F_3 H19L_3 109.5 . . ?
H19K_3 C19F_3 H19L_3 109.5 . . ?
C19E_3 C19F_3 H19M_3 109.5 . . ?
H19K_3 C19F_3 H19M_3 109.5 . . ?
H19L_3 C19F_3 H19M_3 109.5 . . ?
C10_4 C1_4 C11_4 121.4(11) . . ?
C10_4 C1_4 C2_4 119.1(9) . . ?
C11_4 C1_4 C2_4 119.4(9) . . ?
C3_4 C2_4 C7_4 117.7(9) . . ?
C3_4 C2_4 C1_4 122.1(10) . . ?
C7_4 C2_4 C1_4 120.1(8) . . ?
N4_4 C3_4 C2_4 125.0(11) . . ?
N4_4 C3_4 H3_4 117.5 . . ?
C2_4 C3_4 H3_4 117.5 . . ?
C3_4 N4_4 C5_4 116.8(11) . . ?
C3_4 N4_4 Pd1_12 118.9(8) . . ?
C5_4 N4_4 Pd1_12 124.1(9) . . ?
N4_4 C5_4 C6_4 123.5(12) . . ?
N4_4 C5_4 H5_4 118.3 . . ?
C6_4 C5_4 H5_4 118.3 . . ?
C5_4 C6_4 C7_4 120.6(11) . . ?
C5_4 C6_4 H6_4 119.7 . . ?
C7_4 C6_4 H6_4 119.7 . . ?
C6_4 C7_4 C2_4 116.3(9) . . ?
C6_4 C7_4 C8_4 126.2(11) . . ?
C2_4 C7_4 C8_4 117.5(10) . . ?
C9_4 C8_4 C7_4 120.3(12) . . ?
C9_4 C8_4 H8_4 119.9 . . ?
C7_4 C8_4 H8_4 119.9 . . ?
C8_4 C9_4 C10_4 122.1(12) . . ?
C8_4 C9_4 H9_4 118.9 . . ?
C10_4 C9_4 H9_4 118.9 . . ?
C9_4 C10_4 C1_4 120.7(11) . . ?
C9_4 C10_4 H10_4 119.6 . . ?
C1_4 C10_4 H10_4 119.6 . . ?
C12_4 C11_4 C1_4 174.2(14) . . ?
C11_4 C12_4 C13_4 178.5(14) . . ?
C25_4 C13_4 C14_4 120.8(9) . . ?
C25_4 C13_4 C12_4 119.5(9) . . ?
C14_4 C13_4 C12_4 119.8(9) . . ?
C15_4 C14_4 C13_4 122.1(10) . . ?
C15_4 C14_4 H14_4 119.0 . . ?
C13_4 C14_4 H14_4 119.0 . . ?
C14_4 C15_4 C16_4 116.9(10) . . ?
C14_4 C15_4 H15_4 121.6 . . ?
C16_4 C15_4 H15_4 121.6 . . ?
N17_4 C16_4 C15_4 128.5(9) . . ?
N17_4 C16_4 C24_4 109.3(7) . . ?
C15_4 C16_4 C24_4 122.3(9) . . ?
C16_4 N17_4 C18_4 108.7(7) . . ?
C16_4 N17_4 C17A_4 126.1(9) . . ?
C18_4 N17_4 C17A_4 125.2(9) . . ?
C19_4 C18_4 N17_4 129.0(9) . . ?
C19_4 C18_4 C23_4 122.1(8) . . ?
N17_4 C18_4 C23_4 108.8(7) . . ?
C20_4 C19_4 C18_4 117.9(10) . . ?
C20_4 C19_4 H19_4 121.0 . . ?
C18_4 C19_4 H19_4 121.0 . . ?
C19_4 C20_4 C21_4 120.9(11) . . ?
C19_4 C20_4 H20_4 119.5 . . ?
C21_4 C20_4 H20_4 119.5 . . ?
C22_4 C21_4 C20_4 121.0(8) . . ?
C22_4 C21_4 C26_4 118.3(10) . . ?
C20_4 C21_4 C26_4 120.7(10) . . ?
C23_4 C22_4 C21_4 118.4(9) . . ?
C23_4 C22_4 H22_4 120.8 . . ?
C21_4 C22_4 H22_4 120.8 . . ?
C22_4 C23_4 C18_4 119.6(9) . . ?
C22_4 C23_4 C24_4 133.3(9) . . ?
C18_4 C23_4 C24_4 107.1(7) . . ?
C25_4 C24_4 C16_4 120.1(8) . . ?
C25_4 C24_4 C23_4 133.8(8) . . ?
C16_4 C24_4 C23_4 106.1(8) . . ?
C24_4 C25_4 C13_4 117.9(9) . . ?
C24_4 C25_4 H25_4 121.0 . . ?
C13_4 C25_4 H25_4 121.0 . . ?
C27_4 C26_4 C21_4 177.3(13) . . ?
C26_4 C27_4 C28_4 171.1(12) . . ?
C37_4 C28_4 C29_4 119.0(7) . . ?
C37_4 C28_4 C27_4 122.8(9) . . ?
C29_4 C28_4 C27_4 117.9(8) . . ?
C30_4 C29_4 C34_4 118.0(7) . . ?
C30_4 C29_4 C28_4 122.8(7) . . ?
C34_4 C29_4 C28_4 119.1(7) . . ?
N31_4 C30_4 C29_4 123.3(8) . . ?
N31_4 C30_4 H30_4 118.4 . . ?
C29_4 C30_4 H30_4 118.4 . . ?
C30_4 N31_4 C32_4 119.7(8) . . ?
C30_4 N31_4 Pd2_12 120.8(6) . . ?
C32_4 N31_4 Pd2_12 118.8(7) . . ?
N31_4 C32_4 C33_4 122.2(9) . . ?
N31_4 C32_4 H32_4 118.9 . . ?
C33_4 C32_4 H32_4 118.9 . . ?
C32_4 C33_4 C34_4 120.1(8) . . ?
C32_4 C33_4 H33_4 119.9 . . ?
C34_4 C33_4 H33_4 119.9 . . ?
C35_4 C34_4 C33_4 123.7(8) . . ?
C35_4 C34_4 C29_4 119.8(8) . . ?
C33_4 C34_4 C29_4 116.5(7) . . ?
C36_4 C35_4 C34_4 119.4(9) . . ?
C36_4 C35_4 H35_4 120.3 . . ?
C34_4 C35_4 H35_4 120.3 . . ?
C35_4 C36_4 C37_4 121.8(9) . . ?
C35_4 C36_4 H36_4 119.1 . . ?
C37_4 C36_4 H36_4 119.1 . . ?
C28_4 C37_4 C36_4 120.7(9) . . ?
C28_4 C37_4 H37_4 119.7 . . ?
C36_4 C37_4 H37_4 119.7 . . ?
N17_4 C17A_4 C17B_4 110.8(11) . . ?
N17_4 C17A_4 H17A_4 109.5 . . ?
C17B_4 C17A_4 H17A_4 109.5 . . ?
N17_4 C17A_4 H17B_4 109.5 . . ?
C17B_4 C17A_4 H17B_4 109.5 . . ?
H17A_4 C17A_4 H17B_4 108.1 . . ?
C17C_4 C17B_4 C17A_4 112.8(11) . . ?
C17C_4 C17B_4 H17C_4 109.0 . . ?
C17A_4 C17B_4 H17C_4 109.0 . . ?
C17C_4 C17B_4 H17D_4 109.0 . . ?
C17A_4 C17B_4 H17D_4 109.0 . . ?
H17C_4 C17B_4 H17D_4 107.8 . . ?
C17B_4 C17C_4 C17D_4 112.8(11) . . ?
C17B_4 C17C_4 H17E_4 109.0 . . ?
C17D_4 C17C_4 H17E_4 109.0 . . ?
C17B_4 C17C_4 H17F_4 109.0 . . ?
C17D_4 C17C_4 H17F_4 109.0 . . ?
H17E_4 C17C_4 H17F_4 107.8 . . ?
C17C_4 C17D_4 C17E_4 113.3(11) . . ?
C17C_4 C17D_4 H17G_4 108.9 . . ?
C17E_4 C17D_4 H17G_4 108.9 . . ?
C17C_4 C17D_4 H17H_4 108.9 . . ?
C17E_4 C17D_4 H17H_4 108.9 . . ?
H17G_4 C17D_4 H17H_4 107.7 . . ?
C17F_4 C17E_4 C17D_4 111.5(12) . . ?
C17F_4 C17E_4 H17I_4 109.3 . . ?
C17D_4 C17E_4 H17I_4 109.3 . . ?
C17F_4 C17E_4 H17J_4 109.3 . . ?
C17D_4 C17E_4 H17J_4 109.3 . . ?
H17I_4 C17E_4 H17J_4 108.0 . . ?
C17E_4 C17F_4 H17K_4 109.5 . . ?
C17E_4 C17F_4 H17L_4 109.5 . . ?
H17K_4 C17F_4 H17L_4 109.5 . . ?
C17E_4 C17F_4 H17M_4 109.5 . . ?
H17K_4 C17F_4 H17M_4 109.5 . . ?
H17L_4 C17F_4 H17M_4 109.5 . . ?
F3_5 B1_5 F4_5 100(3) . . ?
F3_5 B1_5 F5_5 109(3) . . ?
F4_5 B1_5 F5_5 116(3) . . ?
F3_5 B1_5 F2_5 130(4) . . ?
F4_5 B1_5 F2_5 94(3) . . ?
F5_5 B1_5 F2_5 107(3) . . ?
F2_6 B1_6 F4_6 108(4) . . ?
F2_6 B1_6 F3_6 116(5) . . ?
F4_6 B1_6 F3_6 102(5) . . ?
F2_6 B1_6 F5_6 115(4) . . ?
F4_6 B1_6 F5_6 111(5) . . ?
F3_6 B1_6 F5_6 103(5) . . ?
F5_7 B1_7 F4_7 106(4) . . ?
F5_7 B1_7 F3_7 106(4) . . ?
F4_7 B1_7 F3_7 112(3) . . ?
F5_7 B1_7 F2_7 103(4) . . ?
F4_7 B1_7 F2_7 116(4) . . ?
F3_7 B1_7 F2_7 112(4) . . ?
F2_8 B1_8 F4_8 118(3) . . ?
F2_8 B1_8 F3_8 115(2) . . ?
F4_8 B1_8 F3_8 105(2) . . ?
F2_8 B1_8 F5_8 108(2) . . ?
F4_8 B1_8 F5_8 104.6(17) . . ?
F3_8 B1_8 F5_8 105.4(19) . . ?
F3_9 B1_9 F2_9 111.0(14) . . ?
F3_9 B1_9 F5_9 107.9(14) . . ?
F2_9 B1_9 F5_9 105.0(13) . . ?
F3_9 B1_9 F4_9 110.9(12) . . ?
F2_9 B1_9 F4_9 111.3(14) . . ?
F5_9 B1_9 F4_9 110.6(12) . . ?
F2_10 B1_10 F2_10 110(2) . 2_655 ?
F2_10 B1_10 F3_10 107.8(7) . . ?
F2_10 B1_10 F3_10 109.9(9) 2_655 . ?
F2_10 B1_10 F3_10 109.9(9) . 2_655 ?
F2_10 B1_10 F3_10 107.8(7) 2_655 2_655 ?
F3_10 B1_10 F3_10 111.8(15) . 2_655 ?
F4_11 B1_11 F3_11 109(3) . . ?
F4_11 B1_11 F5_11 109(3) . . ?
F3_11 B1_11 F5_11 106(3) . . ?
F4_11 B1_11 F2_11 109(3) . . ?
F3_11 B1_11 F2_11 112(4) . . ?
F5_11 B1_11 F2_11 110(4) . . ?

loop_
_geom_bond_atom_site_label_1
_geom_bond_atom_site_label_2
_geom_bond_distance
_geom_bond_site_symmetry_2
_geom_bond_publ_flag
Pd1_12 N4_3 2.040(9) . ?
Pd1_12 N4_1 2.042(9) . ?
Pd1_12 N4_2 2.041(10) . ?
Pd1_12 N4_4 2.042(11) . ?
Pd2_12 N31_3 2.047(9) . ?
Pd2_12 N31_2 2.049(9) . ?
Pd2_12 N31_1 2.050(8) . ?
Pd2_12 N31_4 2.051(8) . ?
C1_1 C10_1 1.388(9) . ?
C1_1 C2_1 1.427(10) . ?
C1_1 C11_1 1.438(6) . ?
C2_1 C7_1 1.412(9) . ?
C2_1 C3_1 1.415(8) . ?
C3_1 N4_1 1.309(11) . ?
C3_1 H3_1 0.9500 . ?
N4_1 C5_1 1.357(11) . ?
C5_1 C6_1 1.354(10) . ?
C5_1 H5_1 0.9500 . ?
C6_1 C7_1 1.409(11) . ?
C6_1 H6_1 0.9500 . ?
C7_1 C8_1 1.413(11) . ?
C8_1 C9_1 1.370(13) . ?
C8_1 H8_1 0.9500 . ?
C9_1 C10_1 1.384(10) . ?
C9_1 H9_1 0.9500 . ?
C10_1 H10_1 0.9500 . ?
C11_1 C12_1 1.198(9) . ?
C12_1 C13_1 1.443(9) . ?
C13_1 C25_1 1.393(9) . ?
C13_1 C14_1 1.402(12) . ?
C14_1 C15_1 1.386(11) . ?
C14_1 H14_1 0.9500 . ?
C15_1 C16_1 1.388(11) . ?
C15_1 H15_1 0.9500 . ?
C16_1 N17_1 1.387(8) . ?
C16_1 C24_1 1.409(10) . ?
N17_1 C18_1 1.384(8) . ?
N17_1 C17A_1 1.466(14) . ?
N17_1 C18A_1 1.467(8) . ?
C18_1 C19_1 1.399(10) . ?
C18_1 C23_1 1.419(10) . ?
C21_1 C22_1 1.401(9) . ?
C21_1 C20_1 1.402(12) . ?
C21_1 C26_1 1.437(9) . ?
C20_1 C19_1 1.386(11) . ?
C20_1 H20_1 0.9500 . ?
C19_1 H19_1 0.9500 . ?
C22_1 C23_1 1.386(10) . ?
C22_1 H22_1 0.9500 . ?
C23_1 C24_1 1.438(12) . ?
C24_1 C25_1 1.397(10) . ?
C25_1 H25_1 0.9500 . ?
C26_1 C27_1 1.194(9) . ?
C27_1 C28_1 1.434(6) . ?
C28_1 C37_1 1.373(9) . ?
C28_1 C29_1 1.440(10) . ?
C29_1 C30_1 1.411(8) . ?
C29_1 C34_1 1.415(10) . ?
C30_1 N31_1 1.318(11) . ?
C30_1 H30_1 0.9500 . ?
N31_1 C32_1 1.361(10) . ?
C32_1 C33_1 1.363(10) . ?
C32_1 H32_1 0.9500 . ?
C33_1 C34_1 1.413(12) . ?
C33_1 H33_1 0.9500 . ?
C34_1 C35_1 1.414(11) . ?
C35_1 C36_1 1.366(14) . ?
C35_1 H35_1 0.9500 . ?
C36_1 C37_1 1.387(11) . ?
C36_1 H36_1 0.9500 . ?
C37_1 H37_1 0.9500 . ?
C17A_1 C17B_1 1.53(2) . ?
C17A_1 H17A_1 0.9900 . ?
C17A_1 H17B_1 0.9900 . ?
C17B_1 C17C_1 1.53(3) . ?
C17B_1 H17C_1 0.9900 . ?
C17B_1 H17D_1 0.9900 . ?
C17C_1 C17D_1 1.520(18) . ?
C17C_1 H17E_1 0.9900 . ?
C17C_1 H17F_1 0.9900 . ?
C17D_1 C17E_1 1.53(3) . ?
C17D_1 H17G_1 0.9900 . ?
C17D_1 H17H_1 0.9900 . ?
C17E_1 C17F_1 1.56(4) . ?
C17E_1 H17I_1 0.9900 . ?
C17E_1 H17J_1 0.9900 . ?
C17F_1 H17K_1 0.9800 . ?
C17F_1 H17L_1 0.9800 . ?
C17F_1 H17M_1 0.9800 . ?
C18A_1 C18B_1 1.537(12) . ?
C18A_1 H18A_1 0.9900 . ?
C18A_1 H18B_1 0.9900 . ?
C18B_1 C18C_1 1.517(16) . ?
C18B_1 H18C_1 0.9900 . ?
C18B_1 H18D_1 0.9900 . ?
C18C_1 C18D_1 1.518(9) . ?
C18C_1 H18E_1 0.9900 . ?
C18C_1 H18F_1 0.9900 . ?
C18D_1 C18E_1 1.532(17) . ?
C18D_1 H18G_1 0.9900 . ?
C18D_1 H18H_1 0.9900 . ?
C18E_1 C18F_1 1.54(2) . ?
C18E_1 H18I_1 0.9900 . ?
C18E_1 H18J_1 0.9900 . ?
C18F_1 H18K_1 0.9800 . ?
C18F_1 H18L_1 0.9800 . ?
C18F_1 H18M_1 0.9800 . ?
C1_2 C10_2 1.377(10) . ?
C1_2 C2_2 1.433(10) . ?
C1_2 C11_2 1.439(6) . ?
C2_2 C3_2 1.405(8) . ?
C2_2 C7_2 1.428(9) . ?
C3_2 N4_2 1.312(11) . ?
C3_2 H3_2 0.9500 . ?
N4_2 C5_2 1.356(10) . ?
C5_2 C6_2 1.365(11) . ?
C5_2 H5_2 0.9500 . ?
C6_2 C7_2 1.423(11) . ?
C6_2 H6_2 0.9500 . ?
C7_2 C8_2 1.416(12) . ?
C8_2 C9_2 1.356(13) . ?
C8_2 H8_2 0.9500 . ?
C9_2 C10_2 1.391(11) . ?
C9_2 H9_2 0.9500 . ?
C10_2 H10_2 0.9500 . ?
C11_2 C12_2 1.201(9) . ?
C12_2 C13_2 1.439(9) . ?
C13_2 C25_2 1.389(9) . ?
C13_2 C14_2 1.400(12) . ?
C14_2 C15_2 1.386(11) . ?
C14_2 H14_2 0.9500 . ?
C15_2 C16_2 1.388(11) . ?
C15_2 H15_2 0.9500 . ?
C16_2 N17_2 1.383(8) . ?
C16_2 C24_2 1.414(10) . ?
N17_2 C18_2 1.379(8) . ?
N17_2 C17A_2 1.466(11) . ?
C18_2 C19_2 1.392(10) . ?
C18_2 C23_2 1.411(10) . ?
C19_2 C20_2 1.381(11) . ?
C19_2 H19_2 0.9500 . ?
C20_2 C21_2 1.399(11) . ?
C20_2 H20_2 0.9500 . ?
C21_2 C22_2 1.400(9) . ?
C21_2 C26_2 1.438(9) . ?
C22_2 C23_2 1.390(10) . ?
C22_2 H22_2 0.9500 . ?
C23_2 C24_2 1.453(11) . ?
C24_2 C25_2 1.393(9) . ?
C25_2 H25_2 0.9500 . ?
C26_2 C27_2 1.196(9) . ?
C27_2 C28_2 1.434(6) . ?
C28_2 C37_2 1.377(9) . ?
C28_2 C29_2 1.425(10) . ?
C29_2 C30_2 1.411(8) . ?
C29_2 C34_2 1.432(10) . ?
C30_2 N31_2 1.306(11) . ?
C30_2 H30_2 0.9500 . ?
N31_2 C32_2 1.349(11) . ?
C32_2 C33_2 1.361(11) . ?
C32_2 H32_2 0.9500 . ?
C33_2 C34_2 1.403(12) . ?
C33_2 H33_2 0.9500 . ?
C34_2 C35_2 1.419(11) . ?
C35_2 C36_2 1.360(14) . ?
C35_2 H35_2 0.9500 . ?
C36_2 C37_2 1.382(11) . ?
C36_2 H36_2 0.9500 . ?
C37_2 H37_2 0.9500 . ?
C17A_2 C17B_2 1.518(14) . ?
C17A_2 H17A_2 0.9900 . ?
C17A_2 H17B_2 0.9900 . ?
C17B_2 C17C_2 1.513(14) . ?
C17B_2 H17C_2 0.9900 . ?
C17B_2 H17D_2 0.9900 . ?
C17C_2 C17D_2 1.521(12) . ?
C17C_2 H17E_2 0.9900 . ?
C17C_2 H17F_2 0.9900 . ?
C17D_2 C17E_2 1.529(15) . ?
C17D_2 H17G_2 0.9900 . ?
C17D_2 H17H_2 0.9900 . ?
C17E_2 C17F_2 1.515(19) . ?
C17E_2 H17I_2 0.9900 . ?
C17E_2 H17J_2 0.9900 . ?
C17F_2 H17K_2 0.9800 . ?
C17F_2 H17L_2 0.9800 . ?
C17F_2 H17M_2 0.9800 . ?
C1_3 C10_3 1.373(10) . ?
C1_3 C2_3 1.430(10) . ?
C1_3 C11_3 1.431(7) . ?
C2_3 C3_3 1.409(8) . ?
C2_3 C7_3 1.427(11) . ?
C3_3 N4_3 1.326(11) . ?
C3_3 H3_3 0.9500 . ?
N4_3 C5_3 1.331(12) . ?
C5_3 C6_3 1.369(11) . ?
C5_3 H5_3 0.9500 . ?
C6_3 C7_3 1.411(12) . ?
C6_3 H6_3 0.9500 . ?
C7_3 C8_3 1.424(12) . ?
C8_3 C9_3 1.357(14) . ?
C8_3 H8_3 0.9500 . ?
C9_3 C10_3 1.396(12) . ?
C9_3 H9_3 0.9500 . ?
C10_3 H10_3 0.9500 . ?
C11_3 C12_3 1.199(10) . ?
C12_3 C13_3 1.430(10) . ?
C13_3 C25_3 1.391(10) . ?
C13_3 C14_3 1.401(13) . ?
C14_3 C15_3 1.371(12) . ?
C14_3 H14_3 0.9500 . ?
C15_3 C16_3 1.380(12) . ?
C15_3 H15_3 0.9500 . ?
C16_3 N17_3 1.383(9) . ?
C16_3 C24_3 1.417(11) . ?
N17_3 C18_3 1.388(9) . ?
N17_3 C17A_3 1.467(15) . ?
N17_3 C19A_3 1.54(3) . ?
C18_3 C19_3 1.392(12) . ?
C18_3 C23_3 1.417(11) . ?
C19_3 C20_3 1.370(12) . ?
C19_3 H19_3 0.9500 . ?
C20_3 C21_3 1.395(14) . ?
C20_3 H20_3 0.9500 . ?
C21_3 C22_3 1.393(10) . ?
C21_3 C26_3 1.434(10) . ?
C22_3 C23_3 1.387(11) . ?
C22_3 H22_3 0.9500 . ?
C23_3 C24_3 1.432(14) . ?
C24_3 C25_3 1.389(10) . ?
C25_3 H25_3 0.9500 . ?
C26_3 C27_3 1.195(10) . ?
C27_3 C28_3 1.436(7) . ?
C28_3 C37_3 1.375(10) . ?
C28_3 C29_3 1.441(10) . ?
C29_3 C30_3 1.402(8) . ?
C29_3 C34_3 1.422(11) . ?
C30_3 N31_3 1.320(11) . ?
C30_3 H30_3 0.9500 . ?
N31_3 C32_3 1.342(11) . ?
C32_3 C33_3 1.357(11) . ?
C32_3 H32_3 0.9500 . ?
C33_3 C34_3 1.419(12) . ?
C33_3 H33_3 0.9500 . ?
C34_3 C35_3 1.426(11) . ?
C35_3 C36_3 1.354(14) . ?
C35_3 H35_3 0.9500 . ?
C36_3 C37_3 1.389(12) . ?
C36_3 H36_3 0.9500 . ?
C37_3 H37_3 0.9500 . ?
C17A_3 C17B_3 1.56(2) . ?
C17A_3 H17A_3 0.9900 . ?
C17A_3 H17B_3 0.9900 . ?
C17B_3 C17C_3 1.53(3) . ?
C17B_3 H17C_3 0.9900 . ?
C17B_3 H17D_3 0.9900 . ?
C17C_3 C17D_3 1.515(18) . ?
C17C_3 H17E_3 0.9900 . ?
C17C_3 H17F_3 0.9900 . ?
C17D_3 C17E_3 1.56(3) . ?
C17D_3 H17G_3 0.9900 . ?
C17D_3 H17H_3 0.9900 . ?
C17E_3 C17F_3 1.54(4) . ?
C17E_3 H17I_3 0.9900 . ?
C17E_3 H17J_3 0.9900 . ?
C17F_3 H17K_3 0.9800 . ?
C17F_3 H17L_3 0.9800 . ?
C17F_3 H17M_3 0.9800 . ?
C19A_3 C19B_3 1.546(12) . ?
C19A_3 H19A_3 0.9900 . ?
C19A_3 H19B_3 0.9900 . ?
C19B_3 C19C_3 1.539(16) . ?
C19B_3 H19C_3 0.9900 . ?
C19B_3 H19D_3 0.9900 . ?
C19C_3 C19D_3 1.521(9) . ?
C19C_3 H19E_3 0.9900 . ?
C19C_3 H19F_3 0.9900 . ?
C19D_3 C19E_3 1.540(17) . ?
C19D_3 H19G_3 0.9900 . ?
C19D_3 H19H_3 0.9900 . ?
C19E_3 C19F_3 1.54(2) . ?
C19E_3 H19I_3 0.9900 . ?
C19E_3 H19J_3 0.9900 . ?
C19F_3 H19K_3 0.9800 . ?
C19F_3 H19L_3 0.9800 . ?
C19F_3 H19M_3 0.9800 . ?
C1_4 C10_4 1.379(10) . ?
C1_4 C11_4 1.433(7) . ?
C1_4 C2_4 1.434(11) . ?
C2_4 C3_4 1.411(9) . ?
C2_4 C7_4 1.421(11) . ?
C3_4 N4_4 1.324(13) . ?
C3_4 H3_4 0.9500 . ?
N4_4 C5_4 1.346(12) . ?
C5_4 C6_4 1.374(12) . ?
C5_4 H5_4 0.9500 . ?
C6_4 C7_4 1.410(13) . ?
C6_4 H6_4 0.9500 . ?
C7_4 C8_4 1.439(12) . ?
C8_4 C9_4 1.360(15) . ?
C8_4 H8_4 0.9500 . ?
C9_4 C10_4 1.378(12) . ?
C9_4 H9_4 0.9500 . ?
C10_4 H10_4 0.9500 . ?
C11_4 C12_4 1.189(10) . ?
C12_4 C13_4 1.432(10) . ?
C13_4 C25_4 1.391(9) . ?
C13_4 C14_4 1.410(12) . ?
C14_4 C15_4 1.371(12) . ?
C14_4 H14_4 0.9500 . ?
C15_4 C16_4 1.386(11) . ?
C15_4 H15_4 0.9500 . ?
C16_4 N17_4 1.378(9) . ?
C16_4 C24_4 1.415(10) . ?
N17_4 C18_4 1.384(8) . ?
N17_4 C17A_4 1.465(12) . ?
C18_4 C19_4 1.384(11) . ?
C18_4 C23_4 1.407(11) . ?
C19_4 C20_4 1.383(11) . ?
C19_4 H19_4 0.9500 . ?
C20_4 C21_4 1.402(13) . ?
C20_4 H20_4 0.9500 . ?
C21_4 C22_4 1.396(10) . ?
C21_4 C26_4 1.437(9) . ?
C22_4 C23_4 1.392(10) . ?
C22_4 H22_4 0.9500 . ?
C23_4 C24_4 1.439(12) . ?
C24_4 C25_4 1.385(11) . ?
C25_4 H25_4 0.9500 . ?
C26_4 C27_4 1.197(9) . ?
C27_4 C28_4 1.433(6) . ?
C28_4 C37_4 1.387(9) . ?
C28_4 C29_4 1.433(10) . ?
C29_4 C30_4 1.407(8) . ?
C29_4 C34_4 1.423(9) . ?
C30_4 N31_4 1.292(11) . ?
C30_4 H30_4 0.9500 . ?
N31_4 C32_4 1.353(10) . ?
C32_4 C33_4 1.356(10) . ?
C32_4 H32_4 0.9500 . ?
C33_4 C34_4 1.418(11) . ?
C33_4 H33_4 0.9500 . ?
C34_4 C35_4 1.414(11) . ?
C35_4 C36_4 1.372(13) . ?
C35_4 H35_4 0.9500 . ?
C36_4 C37_4 1.394(11) . ?
C36_4 H36_4 0.9500 . ?
C37_4 H37_4 0.9500 . ?
C17A_4 C17B_4 1.546(15) . ?
C17A_4 H17A_4 0.9900 . ?
C17A_4 H17B_4 0.9900 . ?
C17B_4 C17C_4 1.496(16) . ?
C17B_4 H17C_4 0.9900 . ?
C17B_4 H17D_4 0.9900 . ?
C17C_4 C17D_4 1.512(14) . ?
C17C_4 H17E_4 0.9900 . ?
C17C_4 H17F_4 0.9900 . ?
C17D_4 C17E_4 1.528(17) . ?
C17D_4 H17G_4 0.9900 . ?
C17D_4 H17H_4 0.9900 . ?
C17E_4 C17F_4 1.50(2) . ?
C17E_4 H17I_4 0.9900 . ?
C17E_4 H17J_4 0.9900 . ?
C17F_4 H17K_4 0.9800 . ?
C17F_4 H17L_4 0.9800 . ?
C17F_4 H17M_4 0.9800 . ?
B1_5 F3_5 1.33(3) . ?
B1_5 F4_5 1.36(3) . ?
B1_5 F5_5 1.37(3) . ?
B1_5 F2_5 1.39(3) . ?
B1_6 F2_6 1.36(4) . ?
B1_6 F4_6 1.37(4) . ?
B1_6 F3_6 1.37(4) . ?
B1_6 F5_6 1.38(4) . ?
B1_7 F5_7 1.36(3) . ?
B1_7 F4_7 1.37(3) . ?
B1_7 F3_7 1.38(3) . ?
B1_7 F2_7 1.42(3) . ?
B1_8 F2_8 1.28(2) . ?
B1_8 F4_8 1.28(2) . ?
B1_8 F3_8 1.35(3) . ?
B1_8 F5_8 1.43(3) . ?
B1_9 F3_9 1.385(18) . ?
B1_9 F2_9 1.392(18) . ?
B1_9 F5_9 1.397(17) . ?
B1_9 F4_9 1.41(2) . ?
B1_10 F2_10 1.331(15) . ?
B1_10 F2_10 1.332(15) 2_655 ?
B1_10 F3_10 1.367(13) . ?
B1_10 F3_10 1.367(13) 2_655 ?
B1_11 F4_11 1.35(4) . ?
B1_11 F3_11 1.36(4) . ?
B1_11 F5_11 1.36(3) . ?
B1_11 F2_11 1.37(4) . ?
